data_1569154
loop_
_publ_author_name
'Jin, Qiu-Yan'
'Liang, Yuan-Yuan'
'Zhang, Zhi-Hui'
'Meng, Liao'
'Geng, Jun-Shan'
'Hu, Kong-Qiu'
'Yu, Ji-Pan'
'Chai, Zhi-Fang'
'Mei, Lei'
'Shi, Wei-Qun'

_publ_section_title
;
 Colossal negative thermal expansion in a cucurbit[8]uril-enabled
 uranyl-organic polythreading framework <i>via</i> thermally induced
 relaxation.
;
_journal_issue 23
_journal_name_full 'Chemical science'
_journal_page_first 6330
_journal_page_last 6340
_journal_paper_doi 10.1039/d3sc01343j
_journal_volume 14
_journal_year 2023
_chemical_formula_moiety 'C156 H140 N44 O50 U6, C48 H48 N32 O16'
_chemical_formula_sum 'C204 H188 N76 O66 U6'
_chemical_formula_weight 6188.47
_space_group_crystal_system monoclinic
_space_group_IT_number 15
_space_group_name_Hall '-C 2yc'
_space_group_name_H-M_alt 'C 1 2/c 1'
_atom_sites_solution_hydrogens mixed
_audit_creation_date 2022-09-02
_audit_creation_method
;
Olex2 1.3
(compiled 2020.06.28 svn.raecde09e for OlexSys, GUI svn.r6132)
;
_audit_update_record
;
2022-11-10 deposited with the CCDC.	2023-05-10 downloaded from the CCDC.
;
_cell_angle_alpha 90
_cell_angle_beta 126.913(2)
_cell_angle_gamma 90
_cell_formula_units_Z 4
_cell_length_a 50.227(3)
_cell_length_b 17.1700(12)
_cell_length_c 36.146(2)
_cell_measurement_reflns_used 9280
_cell_measurement_temperature 290(2)
_cell_measurement_theta_max 27.29
_cell_measurement_theta_min 2.58
_cell_volume 24924(3)
_computing_cell_refinement 'SAINT V8.40B (?, 2016)'
_computing_data_reduction 'SAINT V8.40B (?, 2016)'
_computing_molecular_graphics 'Olex2 1.3 (Dolomanov et al., 2009)'
_computing_publication_material 'Olex2 1.3 (Dolomanov et al., 2009)'
_computing_structure_refinement 'SHELXL 2018/3 (Sheldrick, 2015)'
_computing_structure_solution 'SHELXT 2018/2 (Sheldrick, 2018)'
_diffrn_ambient_temperature 290
_diffrn_measured_fraction_theta_full 0.990
_diffrn_measured_fraction_theta_max 0.979
_diffrn_measurement_device_type 'Bruker APEX-II CCD'
_diffrn_measurement_method '\f and \w scans'
_diffrn_radiation_type MoK\a
_diffrn_radiation_wavelength 0.71073
_diffrn_reflns_av_R_equivalents 0.0868
_diffrn_reflns_av_unetI/netI 0.0809
_diffrn_reflns_Laue_measured_fraction_full 0.990
_diffrn_reflns_Laue_measured_fraction_max 0.979
_diffrn_reflns_limit_h_max 65
_diffrn_reflns_limit_h_min -65
_diffrn_reflns_limit_k_max 22
_diffrn_reflns_limit_k_min -22
_diffrn_reflns_limit_l_max 45
_diffrn_reflns_limit_l_min -41
_diffrn_reflns_number 128501
_diffrn_reflns_point_group_measured_fraction_full 0.990
_diffrn_reflns_point_group_measured_fraction_max 0.979
_diffrn_reflns_theta_full 25.242
_diffrn_reflns_theta_max 27.574
_diffrn_reflns_theta_min 2.352
_diffrn_source_current 30.0
_diffrn_source_power 1.5
_diffrn_source_voltage 50.0
_diffrn_standards_number 0
_exptl_absorpt_coefficient_mu 3.979
_exptl_absorpt_correction_T_max 0.7456
_exptl_absorpt_correction_T_min 0.5749
_exptl_absorpt_correction_type none
_exptl_absorpt_process_details
;
SADABS-2016/2 (Bruker,2016/2) was used for absorption correction.
wR2(int) was 0.0847 before and 0.0706 after correction.
The Ratio of minimum to maximum transmission is 0.7711.
The \l/2 correction factor is Not present.
;
_exptl_crystal_colour yellow
_exptl_crystal_colour_primary yellow
_exptl_crystal_density_diffrn 1.649
_exptl_crystal_description block
_exptl_crystal_F_000 12096
_refine_diff_density_max 2.600
_refine_diff_density_min -2.299
_refine_diff_density_rms 0.188
_refine_ls_extinction_method none
_refine_ls_goodness_of_fit_ref 1.005
_refine_ls_hydrogen_treatment constr
_refine_ls_matrix_type full
_refine_ls_number_parameters 1585
_refine_ls_number_reflns 28252
_refine_ls_number_restraints 6
_refine_ls_restrained_S_all 1.005
_refine_ls_R_factor_all 0.1038
_refine_ls_R_factor_gt 0.0636
_refine_ls_shift/su_max 0.003
_refine_ls_shift/su_mean 0.000
_refine_ls_structure_factor_coef Fsqd
_refine_ls_weighting_details 'w=1/[\s^2^(Fo^2^)+(0.0778P)^2^+499.0006P] where P=(Fo^2^+2Fc^2^)/3'
_refine_ls_weighting_scheme calc
_refine_ls_wR_factor_gt 0.1564
_refine_ls_wR_factor_ref 0.1795
_reflns_Friedel_coverage 0.000
_reflns_number_gt 18853
_reflns_number_total 28252
_reflns_threshold_expression 'I > 2\s(I)'
_cod_data_source_file d3sc01343j3.cif
_cod_data_source_block U3bcbpy3CB8_290K_B1
_cod_depositor_comments 'Adding full bibliography for 1569127--1569159.cif.'
_cod_original_cell_volume 24923(3)
_cod_database_code 1569154
_shelx_shelxl_version_number 2018/3
_shelx_space_group_comment
;
The symmetry employed for this shelxl refinement is uniquely defined
by the following loop, which should always be used as a source of
symmetry information in preference to the above space-group names.
They are only intended as comments.
;
_olex2_refinement_description
;
1. Fixed Uiso
 At 1.2 times of:
  All C(H) groups, All C(H,H) groups
 At 1.5 times of:
  All O(H,H) groups
2. Uiso/Uaniso restraints and constraints
Uanis(C19) \\sim Ueq: with sigma of 0.001 and sigma for terminal atoms of 0.002
3.a Riding coordinates:
 O16(H16A,H16B), O17(H17A,H17B)
3.b Ternary CH refined with riding coordinates:
 C95(H95), C97(H97), C98(H98), C96(H96), C100(H100), C99(H99), C101(H101),
 C102(H102), C77(H77), C78(H78), C73(H73), C71(H71), C74(H74), C76(H76),
 C75(H75), C72(H72)
3.c Secondary CH2 refined with riding coordinates:
 C86(H86A,H86B), C89(H89A,H89B), C80(H80A,H80B), C93(H93A,H93B), C8(H8A,H8B),
 C44(H44A,H44B), C84(H84A,H84B), C26(H26A,H26B), C82(H82A,H82B), C56(H56A,H56B),
  C88(H88A,H88B), C91(H91A,H91B), C70(H70A,H70B), C62(H62A,H62B), C60(H60A,
 H60B), C66(H66A,H66B), C64(H64A,H64B), C58(H58A,H58B), C68(H68A,H68B)
3.d Aromatic/amide H refined with riding coordinates:
 C22(H22), C25(H25), C21(H21), C49(H49), C6(H6), C3(H3), C45(H45), C24(H24),
 C46(H46), C12(H12), C4(H4), C43(H43), C28(H28), C7(H7), C31(H31), C51(H51),
 C27(H27), C13(H13), C42(H42), C52(H52), C54(H54), C30(H30), C53(H53), C9(H9),
 C10(H10), C48(H48), C33(H33), C17(H17), C40(H40), C39(H39), C34(H34), C15(H15),
  C36(H36), C18(H18), C35(H35), C16(H16)
;
_smtbx_masks_void_probe_radius 1.2
_smtbx_masks_void_truncation_radius 1.2
_olex2_submission_special_instructions 'No special instructions were received'

loop_
_space_group_symop_operation_xyz
'x, y, z'
'-x, y, -z+1/2'
'x+1/2, y+1/2, z'
'-x+1/2, y+1/2, -z+1/2'
'-x, -y, -z'
'x, -y, z-1/2'
'-x+1/2, -y+1/2, -z'
'x+1/2, -y+1/2, z-1/2'

loop_
_atom_site_label
_atom_site_type_symbol
_atom_site_fract_x
_atom_site_fract_y
_atom_site_fract_z
_atom_site_U_iso_or_equiv
_atom_site_adp_type
_atom_site_occupancy
_atom_site_site_symmetry_order
_atom_site_calc_flag
_atom_site_refinement_flags_posn
_atom_site_refinement_flags_adp
_atom_site_refinement_flags_occupancy
_atom_site_disorder_assembly
_atom_site_disorder_group
U1 U 0.16980(2) 1.13865(2) 1.65682(2) 0.02688(9) Uani 1 1 d . . . . .
U2 U 0.15678(2) 0.93352(2) 1.70843(2) 0.02781(9) Uani 1 1 d . . . . .
U3 U 0.09124(2) 1.08169(2) 1.63870(2) 0.04212(11) Uani 1 1 d . . . . .
O7 O 0.14378(15) 1.0435(4) 1.6674(2) 0.0366(16) Uani 1 1 d . . . . .
O14 O 0.18743(17) 0.8160(4) 1.7588(3) 0.0394(16) Uani 1 1 d . . . . .
O10 O 0.15871(17) 1.2537(4) 1.6117(2) 0.0380(16) Uani 1 1 d . . . . .
O12 O 0.21795(16) 1.0618(4) 1.7170(2) 0.0374(15) Uani 1 1 d . . . . .
O13 O 0.20647(17) 0.9375(4) 1.7162(3) 0.0416(16) Uani 1 1 d . . . . .
O8 O 0.11266(16) 1.1657(4) 1.6131(2) 0.0396(16) Uani 1 1 d . . . . .
O3 O 0.13920(17) 0.8709(4) 1.6598(2) 0.0439(17) Uani 1 1 d . . . . .
O2 O 0.17461(18) 1.1953(4) 1.7016(2) 0.0371(15) Uani 1 1 d . . . . .
O1 O 0.16740(18) 1.0846(4) 1.6130(2) 0.0402(16) Uani 1 1 d . . . . .
O6 O 0.10613(18) 1.1395(5) 1.6887(3) 0.0497(19) Uani 1 1 d . . . . .
O4 O 0.17676(19) 0.9899(4) 1.7590(2) 0.0437(17) Uani 1 1 d . . . . .
O18 O 0.04884(18) 1.1860(4) 1.5960(3) 0.054(2) Uani 1 1 d . . . . .
O9 O 0.10361(18) 0.9682(4) 1.6823(3) 0.057(2) Uani 1 1 d . . . . .
O16 O 0.22322(17) 1.1962(5) 1.6812(3) 0.055(2) Uani 1 1 d . . . . .
H16A H 0.229919 1.174735 1.666378 0.082 Uiso 1 1 d R U . . .
H16B H 0.238769 1.184475 1.709898 0.082 Uiso 1 1 d R U . . .
O15 O 0.14070(17) 0.8497(4) 1.7479(3) 0.0436(17) Uani 1 1 d . . . . .
O29 O 0.30051(18) 1.8495(4) 1.3961(3) 0.0449(18) Uani 1 1 d . . . . .
O26 O 0.2757(2) 1.4546(4) 1.4385(3) 0.0492(19) Uani 1 1 d . . . . .
C19 C 0.22842(19) 0.9927(4) 1.7281(3) 0.0183(15) Uani 1 1 d . U . . .
N26 N 0.2062(2) 1.8801(5) 1.3262(3) 0.0356(18) Uani 1 1 d . . . . .
N35 N 0.1156(2) 1.8965(5) 1.3496(3) 0.040(2) Uani 1 1 d . . . . .
N5 N 0.1826(3) 0.5629(5) 1.9119(3) 0.045(2) Uani 1 1 d . . . . .
O5 O 0.0722(2) 1.0265(4) 1.5870(3) 0.063(2) Uani 1 1 d . . . . .
O19 O 0.0812(2) 1.3507(5) 1.6871(3) 0.057(2) Uani 1 1 d . . . . .
O30 O 0.3673(2) 1.7343(4) 1.4998(3) 0.055(2) Uani 1 1 d . . . . .
N33 N 0.1677(2) 1.7723(4) 1.2998(3) 0.0351(18) Uani 1 1 d . . . . .
N3 N 0.38671(19) 0.9089(5) 1.8668(3) 0.0361(18) Uani 1 1 d . . . . .
O23 O -0.0600(2) 1.4538(6) 1.6129(3) 0.069(3) Uani 1 1 d . . . . .
N28 N 0.29280(19) 1.7202(4) 1.3739(3) 0.0342(18) Uani 1 1 d . . . . .
C22 C 0.3068(2) 0.8801(5) 1.8005(3) 0.036(2) Uani 1 1 d . . . . .
H22 H 0.314967 0.835044 1.818306 0.043 Uiso 1 1 calc R U . . .
O17 O 0.0388(3) 1.0442(7) 1.6344(5) 0.116(5) Uani 1 1 d . . . . .
H17A H 0.026811 1.084484 1.627238 0.174 Uiso 1 1 d R U . . .
H17B H 0.045161 1.032394 1.661398 0.174 Uiso 1 1 d R U . . .
O11 O 0.1146(2) 1.2204(5) 1.5418(3) 0.066(3) Uani 1 1 d . . . . .
N32 N 0.2123(2) 1.6900(4) 1.3150(3) 0.0341(18) Uani 1 1 d . . . . .
N14 N -0.0730(2) 1.2250(6) 1.4334(4) 0.059(3) Uani 1 1 d . . . . .
N1 N 0.1622(2) 1.5894(4) 1.4933(3) 0.0368(19) Uani 1 1 d . . . . .
N24 N 0.1531(2) 2.0074(5) 1.3757(3) 0.041(2) Uani 1 1 d . . . . .
N38 N 0.2999(2) 1.5363(5) 1.4157(3) 0.0362(18) Uani 1 1 d . . . . .
N25 N 0.1745(2) 1.9486(5) 1.3375(3) 0.040(2) Uani 1 1 d . . . . .
N34 N 0.1344(2) 1.8431(5) 1.3075(3) 0.043(2) Uani 1 1 d . . . . .
O32 O 0.1336(2) 1.7072(4) 1.3121(3) 0.058(2) Uani 1 1 d . . . . .
C23 C 0.3275(2) 0.9252(5) 1.7954(3) 0.031(2) Uani 1 1 d . . . . .
O31 O 0.2090(2) 1.5724(4) 1.3420(3) 0.053(2) Uani 1 1 d . . . . .
O28 O 0.23006(19) 1.9794(4) 1.3798(3) 0.0511(19) Uani 1 1 d . . . . .
N37 N 0.3315(2) 1.4892(5) 1.4867(3) 0.0401(19) Uani 1 1 d . . . . .
O33 O 0.1045(2) 1.7905(5) 1.3780(3) 0.059(2) Uani 1 1 d . . . . .
N23 N 0.1516(2) 2.0245(5) 1.4356(3) 0.043(2) Uani 1 1 d . . . . .
N29 N 0.3377(2) 1.6464(5) 1.4397(3) 0.0363(18) Uani 1 1 d . . . . .
O27 O 0.1978(2) 2.0651(5) 1.4416(3) 0.061(2) Uani 1 1 d . . . . .
N27 N 0.2500(2) 1.8006(5) 1.3358(3) 0.0365(18) Uani 1 1 d . . . . .
O21 O -0.1094(2) 1.3238(5) 1.3883(4) 0.079(3) Uani 1 1 d . . . . .
O20 O 0.1104(2) 1.5521(5) 1.7001(3) 0.064(2) Uani 1 1 d . . . . .
N31 N 0.2558(2) 1.6092(4) 1.3495(3) 0.0356(18) Uani 1 1 d . . . . .
N30 N 0.3670(2) 1.6021(5) 1.5115(3) 0.045(2) Uani 1 1 d . . . . .
C5 C 0.1389(3) 1.4948(5) 1.5217(3) 0.034(2) Uani 1 1 d . . . . .
O24 O -0.0337(2) 1.6480(6) 1.6086(3) 0.072(3) Uani 1 1 d . . . . .
C95 C 0.2665(2) 1.6738(5) 1.3360(3) 0.033(2) Uani 1 1 d . . . . .
H95 H 0.272249 1.656747 1.315776 0.040 Uiso 1 1 calc R U . . .
C97 C 0.1728(2) 1.8514(5) 1.2914(3) 0.0289(19) Uani 1 1 d . . . . .
H97 H 0.166704 1.857244 1.260213 0.035 Uiso 1 1 calc R U . . .
O25 O 0.0303(2) 1.2012(6) 1.4781(4) 0.084(3) Uani 1 1 d . . . . .
C25 C 0.2834(2) 1.0167(6) 1.7500(3) 0.036(2) Uani 1 1 d . . . . .
H25 H 0.275728 1.063992 1.734377 0.043 Uiso 1 1 calc R U . . .
N36 N 0.1149(2) 1.9134(6) 1.4104(3) 0.048(2) Uani 1 1 d . . . . .
N9 N 0.0316(2) 1.3082(6) 1.6699(4) 0.058(3) Uani 1 1 d . . . . .
N15 N -0.0188(3) 1.1684(6) 1.4669(4) 0.066(3) Uani 1 1 d . . . . .
O22 O -0.0810(2) 1.3385(5) 1.5175(4) 0.071(3) Uani 1 1 d . . . . .
C21 C 0.2741(2) 0.9024(5) 1.7790(3) 0.033(2) Uani 1 1 d . . . . .
H21 H 0.260109 0.871647 1.781588 0.039 Uiso 1 1 calc R U . . .
C86 C 0.3280(2) 1.6993(6) 1.4023(4) 0.040(2) Uani 1 1 d . . . . .
H86A H 0.332886 1.675269 1.382703 0.049 Uiso 1 1 calc R U . . .
H86B H 0.341213 1.746359 1.415198 0.049 Uiso 1 1 calc R U . . .
N6 N 0.2283(3) 0.7434(6) 2.1162(4) 0.058(3) Uani 1 1 d . . . . .
C37 C 0.1653(2) 0.8043(6) 1.7650(3) 0.034(2) Uani 1 1 d . . . . .
N18 N 0.0120(3) 1.5942(7) 1.6750(4) 0.061(3) Uani 1 1 d . . . . .
C20 C 0.2624(2) 0.9709(5) 1.7535(3) 0.0284(19) Uani 1 1 d . . . . .
C81 C 0.1706(3) 2.0346(6) 1.4200(4) 0.042(2) Uani 1 1 d . . . . .
N19 N -0.0046(3) 1.4617(7) 1.6764(4) 0.061(3) Uani 1 1 d . . . . .
C1 C 0.1366(3) 1.2675(6) 1.5687(4) 0.044(2) Uani 1 1 d . . . . .
C89 C 0.2729(3) 1.5356(6) 1.3664(3) 0.040(2) Uani 1 1 d . . . . .
H89A H 0.281834 1.522266 1.349709 0.048 Uiso 1 1 calc R U . . .
H89B H 0.257034 1.495597 1.359999 0.048 Uiso 1 1 calc R U . . .
N7 N -0.0064(2) 1.1593(6) 1.5430(4) 0.055(3) Uani 1 1 d . . . . .
N17 N 0.0199(3) 1.6951(7) 1.6443(4) 0.067(3) Uani 1 1 d . . . . .
C49 C 0.2148(3) 0.5757(7) 1.9451(5) 0.053(3) Uani 1 1 d . . . . .
H49 H 0.230311 0.561619 1.940066 0.064 Uiso 1 1 calc R U . . .
N10 N 0.0517(2) 1.4228(6) 1.7057(4) 0.055(3) Uani 1 1 d . . . . .
C6 C 0.1633(3) 1.4726(6) 1.5673(4) 0.040(2) Uani 1 1 d . . . . .
H6 H 0.180042 1.507295 1.587935 0.048 Uiso 1 1 calc R U . . .
N11 N 0.0705(2) 1.5540(7) 1.7126(4) 0.059(3) Uani 1 1 d . . . . .
C3 C 0.1132(3) 1.3703(6) 1.5068(4) 0.043(2) Uani 1 1 d . . . . .
H3 H 0.096302 1.335595 1.486543 0.051 Uiso 1 1 calc R U . . .
N16 N -0.0216(3) 1.2195(6) 1.4090(4) 0.058(3) Uani 1 1 d . . . . .
N13 N -0.0788(2) 1.2594(6) 1.3696(4) 0.067(3) Uani 1 1 d . . . . .
C38 C 0.1668(3) 0.7326(6) 1.7908(3) 0.037(2) Uani 1 1 d . . . . .
C80 C 0.1597(3) 2.0622(6) 1.4757(4) 0.044(3) Uani 1 1 d . . . . .
H80A H 0.140848 2.093719 1.467504 0.053 Uiso 1 1 calc R U . . .
H80B H 0.178236 2.097120 1.486630 0.053 Uiso 1 1 calc R U . . .
C2 C 0.1378(2) 1.3469(6) 1.5528(3) 0.037(2) Uani 1 1 d . . . . .
C93 C 0.1066(3) 1.8610(7) 1.3078(4) 0.045(3) Uani 1 1 d . . . . .
H93A H 0.091704 1.895728 1.282183 0.055 Uiso 1 1 calc R U . . .
H93B H 0.094528 1.813352 1.302851 0.055 Uiso 1 1 calc R U . . .
N8 N 0.0110(2) 1.2111(6) 1.6097(4) 0.057(3) Uani 1 1 d . . . . .
C32 C 0.4664(2) 0.9533(6) 2.0075(3) 0.039(2) Uani 1 1 d . . . . .
C29 C 0.4373(2) 0.9372(6) 1.9584(3) 0.038(2) Uani 1 1 d . . . . .
C45 C 0.1594(3) 0.5839(7) 1.9176(4) 0.047(3) Uani 1 1 d . . . . .
H45 H 0.136999 0.574360 1.894351 0.057 Uiso 1 1 calc R U . . .
C24 C 0.3159(2) 0.9929(7) 1.7698(4) 0.042(2) Uani 1 1 d . . . . .
H24 H 0.329498 1.022310 1.765721 0.051 Uiso 1 1 calc R U . . .
C79 C 0.2996(2) 1.4902(6) 1.4462(3) 0.037(2) Uani 1 1 d . . . . .
C98 C 0.1504(2) 1.8990(6) 1.2974(3) 0.037(2) Uani 1 1 d . . . . .
H98 H 0.134378 1.929906 1.269837 0.044 Uiso 1 1 calc R U . . .
C8 C 0.1381(3) 1.5769(5) 1.5050(4) 0.041(2) Uani 1 1 d . . . . .
H8A H 0.115658 1.588001 1.477766 0.049 Uiso 1 1 calc R U . . .
H8B H 0.143266 1.613716 1.528870 0.049 Uiso 1 1 calc R U . . .
C90 C 0.2240(3) 1.6189(5) 1.3362(3) 0.036(2) Uani 1 1 d . . . . .
C83 C 0.2056(3) 1.9409(5) 1.3505(3) 0.039(2) Uani 1 1 d . . . . .
C50 C 0.2125(3) 0.6731(6) 2.0358(4) 0.044(2) Uani 1 1 d . . . . .
C46 C 0.1693(3) 0.6196(7) 1.9580(4) 0.050(3) Uani 1 1 d . . . . .
H46 H 0.153252 0.634989 1.961658 0.060 Uiso 1 1 calc R U . . .
C96 C 0.2361(2) 1.7285(6) 1.3102(3) 0.035(2) Uani 1 1 d . . . . .
H96 H 0.227089 1.734815 1.277643 0.043 Uiso 1 1 calc R U . . .
C94 C 0.1108(3) 1.8582(7) 1.3791(4) 0.046(3) Uani 1 1 d . . . . .
C14 C 0.2287(3) 1.6537(7) 1.4632(4) 0.051(3) Uani 1 1 d . . . . .
C100 C 0.1196(3) 1.9912(6) 1.4002(4) 0.040(2) Uani 1 1 d . . . . .
H100 H 0.101366 2.025790 1.392407 0.048 Uiso 1 1 calc R U . . .
C12 C 0.2157(3) 1.5900(7) 1.5126(4) 0.046(3) Uani 1 1 d . . . . .
H12 H 0.238134 1.577382 1.533678 0.055 Uiso 1 1 calc R U . . .
N22 N -0.0592(2) 1.2258(6) 1.5094(4) 0.061(3) Uani 1 1 d . . . . .
C4 C 0.1133(3) 1.4425(6) 1.4913(4) 0.044(2) Uani 1 1 d . . . . .
H4 H 0.096661 1.456911 1.460909 0.052 Uiso 1 1 calc R U . . .
C99 C 0.1204(3) 1.9791(6) 1.3582(4) 0.042(2) Uani 1 1 d . . . . .
H99 H 0.102895 2.008965 1.331172 0.051 Uiso 1 1 calc R U . . .
C43 C 0.1915(3) 0.6781(6) 1.8066(4) 0.046(3) Uani 1 1 d . . . . .
H43 H 0.207459 0.684835 1.801634 0.056 Uiso 1 1 calc R U . . .
N4 N 0.5239(3) 0.9896(8) 2.0958(4) 0.069(3) Uani 1 1 d . . . . .
C65 C -0.0045(3) 1.6458(8) 1.6394(5) 0.057(3) Uani 1 1 d . . . . .
C28 C 0.4321(3) 0.8626(6) 1.9402(4) 0.050(3) Uani 1 1 d . . . . .
H28 H 0.445499 0.821429 1.958946 0.060 Uiso 1 1 calc R U . . .
N21 N -0.0449(3) 1.2581(7) 1.5795(5) 0.072(3) Uani 1 1 d . . . . .
C11 C 0.2046(3) 1.6266(6) 1.4717(4) 0.047(3) Uani 1 1 d . . . . .
C101 C 0.3330(3) 1.5636(6) 1.4337(4) 0.040(2) Uani 1 1 d . . . . .
H101 H 0.340298 1.542841 1.415838 0.048 Uiso 1 1 calc R U . . .
C7 C 0.1625(2) 1.3982(5) 1.5818(3) 0.034(2) Uani 1 1 d . . . . .
H7 H 0.179218 1.383183 1.612070 0.041 Uiso 1 1 calc R U . . .
C31 C 0.3905(3) 0.9807(6) 1.8843(4) 0.048(3) Uani 1 1 d . . . . .
H31 H 0.376449 1.020837 1.865155 0.058 Uiso 1 1 calc R U . . .
N12 N 0.0779(2) 1.6575(6) 1.6826(4) 0.063(3) Uani 1 1 d . . . . .
C41 C 0.1685(3) 0.6022(6) 1.8371(4) 0.046(3) Uani 1 1 d . . . . .
C44 C 0.1707(3) 0.5336(6) 1.8650(4) 0.051(3) Uani 1 1 d . . . . .
H44A H 0.148961 0.509441 1.849549 0.061 Uiso 1 1 calc R U . . .
H44B H 0.186047 0.495123 1.868201 0.061 Uiso 1 1 calc R U . . .
C51 C 0.1949(3) 0.7386(6) 2.0348(4) 0.052(3) Uani 1 1 d . . . . .
H51 H 0.176819 0.759170 2.006860 0.062 Uiso 1 1 calc R U . . .
C84 C 0.2323(2) 1.8739(5) 1.3198(4) 0.038(2) Uani 1 1 d . . . . .
H84A H 0.222257 1.880062 1.287200 0.046 Uiso 1 1 calc R U . . .
H84B H 0.248039 1.916090 1.336393 0.046 Uiso 1 1 calc R U . . .
C26 C 0.3628(2) 0.8967(7) 1.8160(4) 0.046(3) Uani 1 1 d . . . . .
H26A H 0.361901 0.841589 1.809411 0.055 Uiso 1 1 calc R U . . .
H26B H 0.370825 0.923867 1.800952 0.055 Uiso 1 1 calc R U . . .
C57 C 0.0576(3) 1.3612(7) 1.6873(4) 0.051(3) Uani 1 1 d . . . . .
C27 C 0.4067(3) 0.8504(6) 1.8936(4) 0.046(3) Uani 1 1 d . . . . .
H27 H 0.403651 0.801132 1.880843 0.055 Uiso 1 1 calc R U . . .
C85 C 0.2826(2) 1.7943(5) 1.3716(3) 0.034(2) Uani 1 1 d . . . . .
C13 C 0.1937(3) 1.5718(6) 1.5226(4) 0.046(3) Uani 1 1 d . . . . .
H13 H 0.201430 1.547074 1.550271 0.055 Uiso 1 1 calc R U . . .
N20 N -0.0244(2) 1.3481(7) 1.6415(4) 0.060(3) Uani 1 1 d . . . . .
C47 C 0.2024(3) 0.6331(6) 1.9932(4) 0.043(2) Uani 1 1 d . . . . .
C42 C 0.1923(3) 0.6133(6) 1.8299(4) 0.050(3) Uani 1 1 d . . . . .
H42 H 0.209105 0.576657 1.840814 0.060 Uiso 1 1 calc R U . . .
C87 C 0.3571(3) 1.6695(6) 1.4846(4) 0.043(3) Uani 1 1 d . . . . .
C82 C 0.1638(3) 2.0195(6) 1.3468(4) 0.046(3) Uani 1 1 d . . . . .
H82A H 0.181977 2.056570 1.361880 0.055 Uiso 1 1 calc R U . . .
H82B H 0.145517 2.042031 1.317671 0.055 Uiso 1 1 calc R U . . .
C56 C 0.0342(3) 1.2301(7) 1.6589(5) 0.058(3) Uani 1 1 d . . . . .
H56A H 0.030438 1.194715 1.676197 0.069 Uiso 1 1 calc R U . . .
H56B H 0.056753 1.221616 1.668857 0.069 Uiso 1 1 calc R U . . .
C52 C 0.2050(3) 0.7701(7) 2.0754(5) 0.056(3) Uani 1 1 d . . . . .
H52 H 0.194184 0.815226 2.074096 0.067 Uiso 1 1 calc R U . . .
C88 C 0.3946(3) 1.6034(8) 1.5600(4) 0.050(3) Uani 1 1 d . . . . .
H88A H 0.411049 1.565459 1.565761 0.060 Uiso 1 1 calc R U . . .
H88B H 0.405000 1.654388 1.567782 0.060 Uiso 1 1 calc R U . . .
C54 C 0.2386(3) 0.6453(7) 2.0794(4) 0.052(3) Uani 1 1 d . . . . .
H54 H 0.251104 0.602751 2.081911 0.062 Uiso 1 1 calc R U . . .
C30 C 0.4151(3) 0.9946(6) 1.9300(4) 0.046(3) Uani 1 1 d . . . . .
H30 H 0.416876 1.043734 1.942202 0.055 Uiso 1 1 calc R U . . .
C53 C 0.2459(3) 0.6807(8) 2.1183(4) 0.058(3) Uani 1 1 d . . . . .
H53 H 0.263308 0.661432 2.147124 0.070 Uiso 1 1 calc R U . . .
C55 C 0.0203(3) 1.1857(6) 1.5834(4) 0.051(3) Uani 1 1 d . . . . .
C61 C -0.0896(3) 1.2742(7) 1.3963(5) 0.059(3) Uani 1 1 d . . . . .
C9 C 0.1499(3) 1.6206(8) 1.4522(5) 0.061(3) Uani 1 1 d . . . . .
H9 H 0.127161 1.629229 1.431051 0.073 Uiso 1 1 calc R U . . .
C102 C 0.3544(3) 1.5312(6) 1.4837(4) 0.040(2) Uani 1 1 d . . . . .
H102 H 0.372486 1.497972 1.489829 0.048 Uiso 1 1 calc R U . . .
C10 C 0.1710(3) 1.6403(8) 1.4409(5) 0.066(4) Uani 1 1 d . . . . .
H10 H 0.162314 1.662902 1.412354 0.079 Uiso 1 1 calc R U . . .
C59 C 0.0877(3) 1.5833(7) 1.6987(4) 0.055(3) Uani 1 1 d . . . . .
C92 C 0.1440(3) 1.7678(6) 1.3070(4) 0.044(2) Uani 1 1 d . . . . .
C77 C -0.0552(3) 1.1958(7) 1.3885(5) 0.066(4) Uani 1 1 d . . . . .
H77 H -0.062418 1.154471 1.365563 0.080 Uiso 1 1 calc R U . . .
N2 N 0.2756(4) 1.7122(9) 1.4521(6) 0.086(4) Uani 1 1 d . . . . .
C69 C -0.0631(3) 1.2806(8) 1.5335(5) 0.062(4) Uani 1 1 d . . . . .
C91 C 0.1767(2) 1.7063(6) 1.2848(4) 0.040(2) Uani 1 1 d . . . . .
H91A H 0.169834 1.716063 1.253731 0.048 Uiso 1 1 calc R U . . .
H91B H 0.164838 1.660682 1.283578 0.048 Uiso 1 1 calc R U . . .
C78 C -0.0535(3) 1.1674(7) 1.4294(5) 0.061(4) Uani 1 1 d . . . . .
H78 H -0.062956 1.114969 1.424060 0.074 Uiso 1 1 calc R U . . .
C63 C -0.0001(3) 1.1957(7) 1.4528(5) 0.060(3) Uani 1 1 d . . . . .
C48 C 0.2257(3) 0.6088(7) 1.9859(4) 0.049(3) Uani 1 1 d . . . . .
H48 H 0.248349 0.615407 2.009017 0.058 Uiso 1 1 calc R U . . .
C73 C 0.0097(3) 1.3307(8) 1.6812(5) 0.061(4) Uani 1 1 d . . . . .
H73 H 0.010174 1.292325 1.701642 0.073 Uiso 1 1 calc R U . . .
C67 C -0.0326(3) 1.4237(9) 1.6406(4) 0.058(3) Uani 1 1 d . . . . .
C71 C -0.0365(3) 1.1647(7) 1.5409(5) 0.061(4) Uani 1 1 d . . . . .
H71 H -0.047788 1.114252 1.533566 0.073 Uiso 1 1 calc R U . . .
C74 C 0.0231(3) 1.4094(8) 1.7054(5) 0.058(3) Uani 1 1 d . . . . .
H74 H 0.029512 1.407656 1.736936 0.070 Uiso 1 1 calc R U . . .
C33 C 0.4952(3) 0.9081(7) 2.0286(4) 0.052(3) Uani 1 1 d . . . . .
H33 H 0.495943 0.865772 2.013227 0.062 Uiso 1 1 calc R U . . .
C70 C -0.0844(3) 1.2139(9) 1.4603(6) 0.081(5) Uani 1 1 d . . . . .
H70A H -0.092938 1.161346 1.455354 0.098 Uiso 1 1 calc R U . . .
H70B H -0.102666 1.249499 1.449543 0.098 Uiso 1 1 calc R U . . .
C17 C 0.2835(5) 1.6558(11) 1.4818(8) 0.103(7) Uani 1 1 d . . . . .
H17 H 0.305049 1.636009 1.499664 0.124 Uiso 1 1 calc R U . . .
C62 C -0.0045(3) 1.1234(7) 1.5085(6) 0.074(4) Uani 1 1 d . . . . .
H62A H 0.018769 1.113763 1.522099 0.089 Uiso 1 1 calc R U . . .
H62B H -0.015627 1.073370 1.500142 0.089 Uiso 1 1 calc R U . . .
C60 C -0.0966(3) 1.2865(9) 1.3233(6) 0.081(5) Uani 1 1 d . . . . .
H60A H -0.117232 1.310299 1.314124 0.097 Uiso 1 1 calc R U . . .
H60B H -0.102166 1.242440 1.303001 0.097 Uiso 1 1 calc R U . . .
C40 C 0.1444(3) 0.6573(8) 1.8208(5) 0.065(4) Uani 1 1 d . . . . .
H40 H 0.128334 0.650696 1.825508 0.078 Uiso 1 1 calc R U . . .
C76 C 0.0523(3) 1.6827(8) 1.6881(5) 0.066(4) Uani 1 1 d . . . . .
H76 H 0.059605 1.728577 1.708175 0.079 Uiso 1 1 calc R U . . .
C39 C 0.1429(3) 0.7223(7) 1.7976(4) 0.057(3) Uani 1 1 d . . . . .
H39 H 0.126023 0.758677 1.786618 0.068 Uiso 1 1 calc R U . . .
C34 C 0.5227(3) 0.9273(9) 2.0730(5) 0.072(4) Uani 1 1 d . . . . .
H34 H 0.541272 0.894962 2.087508 0.086 Uiso 1 1 calc R U . . .
C15 C 0.2198(4) 1.7112(9) 1.4305(5) 0.071(4) Uani 1 1 d . . . . .
H15 H 0.198403 1.731975 1.411975 0.085 Uiso 1 1 calc R U . . .
C36 C 0.4669(3) 1.0159(9) 2.0306(4) 0.067(4) Uani 1 1 d . . . . .
H36 H 0.448268 1.047580 2.017878 0.080 Uiso 1 1 calc R U . . .
C75 C 0.0474(3) 1.6116(8) 1.7096(4) 0.057(3) Uani 1 1 d . . . . .
H75 H 0.052819 1.623392 1.740005 0.068 Uiso 1 1 calc R U . . .
C72 C -0.0237(3) 1.1924(8) 1.5883(6) 0.067(4) Uani 1 1 d . . . . .
H72 H -0.025548 1.151475 1.605549 0.080 Uiso 1 1 calc R U . . .
C66 C -0.0049(4) 1.5447(9) 1.6864(5) 0.071(4) Uani 1 1 d . . . . .
H66A H -0.027811 1.561875 1.669297 0.085 Uiso 1 1 calc R U . . .
H66B H 0.005363 1.550391 1.719068 0.085 Uiso 1 1 calc R U . . .
C64 C 0.0089(4) 1.7698(9) 1.6188(6) 0.085(5) Uani 1 1 d . . . . .
H64A H 0.016760 1.812394 1.640651 0.102 Uiso 1 1 calc R U . . .
H64B H -0.015228 1.771559 1.598367 0.102 Uiso 1 1 calc R U . . .
C18 C 0.2598(4) 1.6247(8) 1.4872(6) 0.073(4) Uani 1 1 d . . . . .
H18 H 0.265865 1.583658 1.507595 0.088 Uiso 1 1 calc R U . . .
C35 C 0.4965(4) 1.0310(9) 2.0745(5) 0.069(4) Uani 1 1 d . . . . .
H35 H 0.496829 1.074636 2.090014 0.083 Uiso 1 1 calc R U . . .
C16 C 0.2447(5) 1.7362(8) 1.4271(5) 0.074(5) Uani 1 1 d . . . . .
H16 H 0.238717 1.773622 1.404759 0.089 Uiso 1 1 calc R U . . .
C58 C 0.0767(3) 1.4787(9) 1.7340(4) 0.070(4) Uani 1 1 d . . . . .
H58A H 0.097808 1.459281 1.742211 0.083 Uiso 1 1 calc R U . . .
H58B H 0.078904 1.484730 1.762344 0.083 Uiso 1 1 calc R U . . .
C68 C -0.0477(4) 1.2915(9) 1.6125(6) 0.080(5) Uani 1 1 d . . . . .
H68A H -0.069720 1.314577 1.596141 0.095 Uiso 1 1 calc R U . . .
H68B H -0.046474 1.250017 1.631667 0.095 Uiso 1 1 calc R U . . .

loop_
_atom_site_aniso_label
_atom_site_aniso_U_11
_atom_site_aniso_U_22
_atom_site_aniso_U_33
_atom_site_aniso_U_23
_atom_site_aniso_U_13
_atom_site_aniso_U_12
U1 0.02521(16) 0.01703(15) 0.03714(18) 0.00183(13) 0.01806(14) 0.00121(12)
U2 0.02613(17) 0.01637(15) 0.03971(19) 0.00275(13) 0.01913(15) 0.00179(12)
U3 0.02609(19) 0.02724(19) 0.0644(3) 0.01441(17) 0.02255(19) 0.00656(14)
O7 0.022(3) 0.021(3) 0.060(4) 0.011(3) 0.021(3) 0.001(2)
O14 0.039(4) 0.025(3) 0.061(5) 0.011(3) 0.033(4) 0.004(3)
O10 0.040(4) 0.028(3) 0.038(4) 0.011(3) 0.019(3) -0.001(3)
O12 0.029(3) 0.026(3) 0.050(4) 0.009(3) 0.020(3) 0.009(3)
O13 0.036(4) 0.040(4) 0.058(4) -0.003(3) 0.033(4) 0.002(3)
O8 0.025(3) 0.024(3) 0.059(4) 0.015(3) 0.019(3) 0.007(3)
O3 0.037(4) 0.034(4) 0.041(4) 0.001(3) 0.014(3) 0.002(3)
O2 0.053(4) 0.020(3) 0.040(4) -0.003(3) 0.029(4) 0.000(3)
O1 0.045(4) 0.033(4) 0.044(4) -0.007(3) 0.027(4) -0.004(3)
O6 0.036(4) 0.052(5) 0.051(4) 0.012(4) 0.021(4) 0.008(3)
O4 0.054(5) 0.024(3) 0.048(4) -0.003(3) 0.028(4) -0.001(3)
O18 0.031(4) 0.034(4) 0.087(6) 0.018(4) 0.031(4) 0.007(3)
O9 0.034(4) 0.037(4) 0.103(7) 0.030(4) 0.044(4) 0.012(3)
O16 0.032(4) 0.074(6) 0.047(4) 0.016(4) 0.017(4) -0.010(4)
O15 0.041(4) 0.040(4) 0.057(5) 0.017(3) 0.033(4) 0.008(3)
O29 0.044(4) 0.028(4) 0.063(5) -0.013(3) 0.032(4) -0.010(3)
O26 0.059(5) 0.037(4) 0.055(5) -0.008(3) 0.036(4) -0.016(4)
C19 0.0193(17) 0.0164(17) 0.0174(17) 0.0002(9) 0.0100(12) -0.0003(9)
N26 0.040(5) 0.029(4) 0.038(4) 0.002(3) 0.024(4) 0.002(3)
N35 0.050(5) 0.031(4) 0.052(5) -0.005(4) 0.037(5) -0.009(4)
N5 0.070(7) 0.029(4) 0.052(5) 0.009(4) 0.045(5) 0.007(4)
O5 0.048(5) 0.027(4) 0.071(6) 0.004(4) 0.014(4) 0.000(3)
O19 0.046(5) 0.062(5) 0.075(6) 0.002(4) 0.042(5) 0.001(4)
O30 0.064(5) 0.035(4) 0.077(6) -0.024(4) 0.048(5) -0.024(4)
N33 0.035(4) 0.027(4) 0.050(5) -0.001(4) 0.028(4) -0.008(3)
N3 0.024(4) 0.033(4) 0.038(4) -0.005(3) 0.012(4) 0.005(3)
O23 0.052(5) 0.086(7) 0.068(6) 0.013(5) 0.035(5) 0.024(5)
N28 0.032(4) 0.024(4) 0.045(5) -0.007(3) 0.023(4) -0.004(3)
C22 0.039(5) 0.023(5) 0.037(5) 0.004(4) 0.018(5) 0.007(4)
O17 0.131(10) 0.105(9) 0.168(12) 0.102(9) 0.120(10) 0.101(8)
O11 0.061(5) 0.036(4) 0.066(6) 0.011(4) 0.019(5) -0.014(4)
N32 0.042(5) 0.020(4) 0.043(5) 0.000(3) 0.028(4) -0.001(3)
N14 0.024(5) 0.047(6) 0.089(8) -0.005(5) 0.025(5) 0.003(4)
N1 0.041(5) 0.024(4) 0.049(5) 0.009(4) 0.029(4) 0.007(3)
N24 0.048(5) 0.037(5) 0.048(5) -0.018(4) 0.033(4) -0.015(4)
N38 0.040(5) 0.032(4) 0.041(5) -0.003(4) 0.026(4) -0.002(4)
N25 0.046(5) 0.025(4) 0.051(5) -0.009(4) 0.030(4) -0.008(4)
N34 0.056(6) 0.031(4) 0.058(6) -0.011(4) 0.043(5) -0.010(4)
O32 0.070(6) 0.031(4) 0.093(6) -0.009(4) 0.060(5) -0.018(4)
C23 0.026(4) 0.028(5) 0.030(5) -0.002(4) 0.011(4) 0.010(4)
O31 0.064(5) 0.033(4) 0.072(5) 0.001(4) 0.047(5) -0.009(4)
O28 0.046(4) 0.043(4) 0.056(5) -0.016(4) 0.027(4) -0.012(4)
N37 0.046(5) 0.030(4) 0.040(5) 0.002(4) 0.023(4) 0.000(4)
O33 0.074(6) 0.053(5) 0.074(6) -0.014(4) 0.057(5) -0.024(4)
N23 0.053(6) 0.039(5) 0.045(5) -0.007(4) 0.033(5) -0.005(4)
N29 0.038(5) 0.031(4) 0.042(5) -0.007(4) 0.025(4) -0.008(4)
O27 0.059(5) 0.059(5) 0.065(5) -0.010(4) 0.038(5) -0.020(4)
N27 0.031(4) 0.026(4) 0.049(5) -0.002(4) 0.023(4) -0.006(3)
O21 0.032(4) 0.052(5) 0.114(8) -0.004(5) 0.023(5) 0.008(4)
O20 0.035(4) 0.065(6) 0.083(6) 0.002(5) 0.031(5) 0.007(4)
N31 0.036(4) 0.023(4) 0.044(5) 0.005(3) 0.022(4) -0.005(3)
N30 0.050(5) 0.043(5) 0.050(5) -0.011(4) 0.033(5) -0.016(4)
C5 0.046(6) 0.025(5) 0.043(5) 0.009(4) 0.032(5) 0.003(4)
O24 0.043(5) 0.086(7) 0.078(6) 0.007(5) 0.032(5) 0.013(5)
C95 0.043(6) 0.026(5) 0.036(5) -0.004(4) 0.027(5) -0.006(4)
C97 0.036(5) 0.023(4) 0.028(4) -0.002(3) 0.019(4) -0.004(4)
O25 0.035(5) 0.079(7) 0.105(8) 0.007(6) 0.024(5) 0.011(5)
C25 0.027(5) 0.030(5) 0.038(5) 0.005(4) 0.014(4) 0.002(4)
N36 0.056(6) 0.057(6) 0.041(5) -0.016(4) 0.034(5) -0.018(5)
N9 0.040(5) 0.058(6) 0.086(8) 0.018(6) 0.044(6) 0.007(5)
N15 0.040(6) 0.040(6) 0.090(8) 0.007(6) 0.023(6) 0.010(5)
O22 0.045(5) 0.051(5) 0.108(8) 0.015(5) 0.041(5) 0.008(4)
C21 0.026(5) 0.031(5) 0.035(5) 0.003(4) 0.015(4) -0.006(4)
C86 0.023(5) 0.045(6) 0.058(7) 0.000(5) 0.027(5) 0.007(4)
N6 0.059(7) 0.061(7) 0.059(7) -0.010(5) 0.038(6) -0.002(5)
C37 0.030(5) 0.031(5) 0.037(5) -0.001(4) 0.019(4) 0.005(4)
N18 0.058(7) 0.058(7) 0.061(7) -0.005(5) 0.032(6) 0.005(5)
C20 0.017(4) 0.026(4) 0.028(4) 0.000(4) 0.006(4) 0.007(3)
C81 0.040(6) 0.029(5) 0.048(6) -0.003(4) 0.022(5) 0.000(4)
N19 0.049(6) 0.072(7) 0.064(7) 0.018(6) 0.036(6) 0.016(5)
C1 0.041(6) 0.032(5) 0.059(7) 0.002(5) 0.030(6) 0.001(5)
C89 0.050(6) 0.034(5) 0.040(6) -0.012(4) 0.030(5) -0.010(5)
N7 0.025(5) 0.042(5) 0.088(8) 0.004(5) 0.028(5) 0.006(4)
N17 0.044(6) 0.067(7) 0.055(6) 0.001(5) 0.011(5) 0.014(5)
C49 0.061(8) 0.048(7) 0.077(9) 0.018(6) 0.055(7) 0.019(6)
N10 0.043(5) 0.064(7) 0.065(7) 0.004(5) 0.036(5) 0.000(5)
C6 0.041(6) 0.031(5) 0.043(6) 0.001(4) 0.023(5) 0.000(4)
N11 0.043(6) 0.069(7) 0.054(6) -0.011(5) 0.024(5) 0.008(5)
C3 0.035(5) 0.044(6) 0.040(6) 0.007(5) 0.017(5) -0.001(5)
N16 0.044(6) 0.043(6) 0.077(7) 0.008(5) 0.031(6) 0.008(5)
N13 0.032(5) 0.053(6) 0.088(9) -0.002(6) 0.022(6) -0.010(5)
C38 0.050(6) 0.031(5) 0.026(5) 0.004(4) 0.020(5) 0.000(4)
C80 0.057(7) 0.029(5) 0.046(6) -0.005(5) 0.031(6) -0.008(5)
C2 0.034(5) 0.039(5) 0.037(5) 0.001(4) 0.021(4) -0.008(4)
C93 0.047(6) 0.053(7) 0.040(6) -0.014(5) 0.028(5) -0.019(5)
N8 0.023(4) 0.057(6) 0.086(8) 0.022(6) 0.031(5) 0.013(4)
C32 0.024(5) 0.046(6) 0.028(5) 0.002(4) 0.005(4) -0.003(4)
C29 0.025(5) 0.038(5) 0.038(5) 0.006(4) 0.012(4) 0.002(4)
C45 0.051(7) 0.055(7) 0.051(6) 0.009(5) 0.039(6) 0.007(5)
C24 0.024(5) 0.051(6) 0.041(6) 0.003(5) 0.014(4) -0.003(4)
C79 0.039(5) 0.028(5) 0.038(5) -0.009(4) 0.021(5) -0.006(4)
C98 0.038(5) 0.038(5) 0.036(5) 0.000(4) 0.023(5) -0.002(4)
C8 0.049(6) 0.023(5) 0.064(7) 0.013(5) 0.040(6) 0.011(4)
C90 0.047(6) 0.023(5) 0.040(5) -0.005(4) 0.027(5) -0.011(4)
C83 0.055(7) 0.023(5) 0.040(5) 0.010(4) 0.030(5) -0.002(4)
C50 0.048(6) 0.037(6) 0.046(6) 0.011(5) 0.027(5) 0.010(5)
C46 0.040(6) 0.067(8) 0.047(6) 0.007(6) 0.029(6) 0.011(6)
C96 0.038(5) 0.034(5) 0.036(5) 0.001(4) 0.023(5) 0.005(4)
C94 0.045(6) 0.045(6) 0.060(7) -0.012(5) 0.038(6) -0.014(5)
C14 0.068(8) 0.038(6) 0.063(7) -0.018(5) 0.049(7) -0.019(6)
C100 0.039(6) 0.044(6) 0.044(6) -0.008(5) 0.029(5) -0.008(5)
C12 0.039(6) 0.048(6) 0.055(7) -0.007(5) 0.031(5) -0.009(5)
N22 0.031(5) 0.050(6) 0.096(8) 0.010(6) 0.034(6) 0.007(4)
C4 0.048(6) 0.041(6) 0.036(5) 0.014(5) 0.023(5) 0.010(5)
C99 0.042(6) 0.042(6) 0.034(5) 0.000(4) 0.019(5) -0.002(5)
C43 0.047(6) 0.040(6) 0.064(7) 0.020(5) 0.039(6) 0.012(5)
N4 0.053(7) 0.094(9) 0.043(6) -0.002(6) 0.020(5) 0.002(6)
C65 0.052(8) 0.058(8) 0.065(8) -0.013(7) 0.037(7) 0.007(6)
C28 0.046(6) 0.033(6) 0.050(6) 0.007(5) 0.018(5) 0.014(5)
N21 0.034(6) 0.059(7) 0.119(11) -0.001(7) 0.045(7) -0.002(5)
C11 0.063(7) 0.027(5) 0.066(7) 0.002(5) 0.047(7) -0.003(5)
C101 0.047(6) 0.035(5) 0.041(6) -0.011(4) 0.028(5) -0.007(5)
C7 0.040(5) 0.027(5) 0.039(5) 0.006(4) 0.027(5) -0.002(4)
C31 0.034(6) 0.036(6) 0.051(7) 0.001(5) 0.013(5) 0.006(4)
N12 0.035(5) 0.054(6) 0.072(7) -0.010(5) 0.018(5) 0.001(5)
C41 0.077(8) 0.026(5) 0.052(6) 0.003(5) 0.049(7) 0.000(5)
C44 0.086(9) 0.032(5) 0.058(7) 0.010(5) 0.057(7) 0.009(6)
C51 0.070(8) 0.038(6) 0.063(8) 0.015(5) 0.048(7) 0.014(6)
C84 0.038(5) 0.026(5) 0.053(6) 0.003(4) 0.028(5) -0.012(4)
C26 0.026(5) 0.052(7) 0.040(6) -0.019(5) 0.009(5) 0.000(5)
C57 0.042(6) 0.054(7) 0.054(7) 0.013(6) 0.027(6) 0.008(5)
C27 0.044(6) 0.024(5) 0.063(7) -0.004(5) 0.028(6) 0.005(4)
C85 0.036(5) 0.025(5) 0.044(6) -0.003(4) 0.026(5) -0.002(4)
C13 0.054(7) 0.044(6) 0.048(6) 0.009(5) 0.035(6) 0.006(5)
N20 0.042(6) 0.062(7) 0.083(8) 0.016(6) 0.042(6) 0.011(5)
C47 0.054(7) 0.037(6) 0.044(6) 0.016(5) 0.032(5) 0.017(5)
C42 0.080(8) 0.028(5) 0.073(8) 0.017(5) 0.062(7) 0.020(5)
C87 0.039(6) 0.044(6) 0.068(7) -0.009(5) 0.044(6) -0.008(5)
C82 0.061(7) 0.027(5) 0.057(7) -0.007(5) 0.038(6) -0.010(5)
C56 0.039(6) 0.057(8) 0.088(10) 0.020(7) 0.043(7) 0.012(5)
C52 0.072(9) 0.047(7) 0.067(8) -0.005(6) 0.052(8) -0.007(6)
C88 0.044(6) 0.075(8) 0.045(6) -0.008(6) 0.033(6) -0.018(6)
C54 0.052(7) 0.051(7) 0.044(6) 0.004(5) 0.024(6) 0.015(6)
C30 0.039(6) 0.032(5) 0.048(6) -0.008(5) 0.017(5) 0.003(4)
C53 0.048(7) 0.057(8) 0.049(7) 0.002(6) 0.018(6) 0.001(6)
C55 0.034(6) 0.031(5) 0.074(8) 0.019(5) 0.025(6) 0.002(4)
C61 0.023(5) 0.045(7) 0.086(9) 0.009(6) 0.020(6) -0.002(5)
C9 0.052(7) 0.070(9) 0.070(8) 0.033(7) 0.042(7) 0.013(6)
C102 0.048(6) 0.032(5) 0.044(6) -0.008(4) 0.030(5) -0.002(4)
C10 0.066(8) 0.075(9) 0.071(9) 0.040(7) 0.048(8) 0.023(7)
C59 0.041(7) 0.053(7) 0.047(7) -0.017(6) 0.013(6) -0.014(6)
C92 0.048(6) 0.040(6) 0.043(6) 0.003(5) 0.026(5) 0.003(5)
C77 0.054(8) 0.037(7) 0.065(8) -0.005(6) 0.013(7) -0.003(6)
N2 0.106(11) 0.079(9) 0.133(13) -0.036(9) 0.103(11) -0.036(8)
C69 0.028(6) 0.067(9) 0.089(10) -0.011(8) 0.034(7) -0.009(6)
C91 0.037(5) 0.034(5) 0.046(6) -0.009(4) 0.024(5) -0.011(4)
C78 0.036(6) 0.034(6) 0.094(10) -0.004(6) 0.028(7) -0.006(5)
C63 0.035(6) 0.040(7) 0.089(10) -0.007(6) 0.029(7) -0.003(5)
C48 0.045(6) 0.054(7) 0.052(7) 0.010(6) 0.032(6) 0.007(5)
C73 0.052(7) 0.066(8) 0.078(9) 0.031(7) 0.047(7) 0.020(6)
C67 0.050(7) 0.081(10) 0.054(7) 0.008(7) 0.036(7) 0.009(7)
C71 0.035(6) 0.030(6) 0.109(11) 0.011(6) 0.039(7) 0.003(5)
C74 0.058(8) 0.074(9) 0.059(8) 0.021(7) 0.043(7) 0.018(7)
C33 0.039(6) 0.044(6) 0.047(6) -0.002(5) 0.012(5) 0.008(5)
C70 0.027(6) 0.055(8) 0.116(13) 0.009(8) 0.019(8) 0.002(6)
C17 0.130(15) 0.076(12) 0.19(2) -0.036(13) 0.142(17) -0.023(11)
C62 0.039(7) 0.036(7) 0.116(12) 0.011(7) 0.031(8) 0.013(5)
C60 0.041(7) 0.058(9) 0.104(12) -0.013(8) 0.022(8) -0.015(6)
C40 0.077(9) 0.063(8) 0.094(10) 0.027(7) 0.073(9) 0.016(7)
C76 0.046(7) 0.050(8) 0.078(9) -0.016(7) 0.025(7) 0.000(6)
C39 0.059(7) 0.061(8) 0.076(8) 0.041(7) 0.054(7) 0.033(6)
C34 0.039(7) 0.075(10) 0.065(9) 0.021(8) 0.012(6) 0.004(7)
C15 0.087(10) 0.081(10) 0.050(7) -0.003(7) 0.044(8) -0.024(8)
C36 0.044(7) 0.096(11) 0.049(7) -0.023(7) 0.021(6) 0.002(7)
C75 0.051(7) 0.063(8) 0.049(7) -0.017(6) 0.026(6) -0.002(6)
C72 0.039(7) 0.050(7) 0.111(12) 0.004(8) 0.044(8) -0.005(6)
C66 0.063(9) 0.085(11) 0.078(10) 0.000(8) 0.049(8) 0.026(8)
C64 0.056(9) 0.066(10) 0.102(12) 0.014(9) 0.030(9) 0.035(7)
C18 0.098(12) 0.048(8) 0.103(12) -0.004(8) 0.076(10) -0.003(8)
C35 0.066(9) 0.080(10) 0.062(8) -0.023(7) 0.039(8) -0.009(8)
C16 0.132(15) 0.061(9) 0.077(10) -0.022(7) 0.087(11) -0.033(9)
C58 0.057(8) 0.083(11) 0.041(7) -0.004(7) 0.015(6) 0.013(7)
C68 0.055(8) 0.071(10) 0.131(14) 0.001(10) 0.066(10) -0.002(7)

loop_
_atom_type_symbol
_atom_type_description
_atom_type_scat_dispersion_real
_atom_type_scat_dispersion_imag
_atom_type_scat_source
C C 0.0033 0.0016 'International Tables Vol C Tables 4.2.6.8 and 6.1.1.4'
H H 0.0000 0.0000 'International Tables Vol C Tables 4.2.6.8 and 6.1.1.4'
N N 0.0061 0.0033 'International Tables Vol C Tables 4.2.6.8 and 6.1.1.4'
O O 0.0106 0.0060 'International Tables Vol C Tables 4.2.6.8 and 6.1.1.4'
U U -9.6767 9.6646 'International Tables Vol C Tables 4.2.6.8 and 6.1.1.4'

loop_
_geom_angle_atom_site_label_1
_geom_angle_atom_site_label_2
_geom_angle_atom_site_label_3
_geom_angle
_geom_angle_site_symmetry_1
_geom_angle_site_symmetry_3
_geom_angle_publ_flag
O7 U1 U3 35.06(15) . . ?
O7 U1 O10 141.8(2) . . ?
O7 U1 O12 79.8(2) . . ?
O7 U1 O8 70.1(2) . . ?
O7 U1 O16 147.3(2) . . ?
O10 U1 U3 107.89(16) . . ?
O10 U1 O12 138.4(2) . . ?
O10 U1 O16 70.9(2) . . ?
O12 U1 U3 113.03(16) . . ?
O12 U1 O16 67.5(2) . . ?
O8 U1 U3 36.37(16) . . ?
O8 U1 O10 71.9(2) . . ?
O8 U1 O12 149.4(2) . . ?
O8 U1 O16 142.0(3) . . ?
O2 U1 U3 81.6(2) . . ?
O2 U1 O7 91.0(3) . . ?
O2 U1 O10 91.0(3) . . ?
O2 U1 O12 87.9(3) . . ?
O2 U1 O8 87.0(3) . . ?
O2 U1 O1 176.3(3) . . ?
O2 U1 O16 86.1(3) . . ?
O1 U1 U3 102.1(2) . . ?
O1 U1 O7 92.1(3) . . ?
O1 U1 O10 87.7(3) . . ?
O1 U1 O12 90.7(3) . . ?
O1 U1 O8 95.9(3) . . ?
O1 U1 O16 90.3(3) . . ?
O16 U1 U3 167.6(2) . . ?
O7 U2 U3 35.31(15) . . ?
O7 U2 O14 163.4(2) . . ?
O7 U2 O13 85.4(2) . . ?
O7 U2 O9 72.9(2) . . ?
O7 U2 O15 143.5(2) . . ?
O7 U2 C37 169.1(2) . . ?
O14 U2 U3 161.29(15) . . ?
O14 U2 C37 26.3(2) . . ?
O13 U2 U3 120.65(18) . . ?
O13 U2 O14 78.1(2) . . ?
O13 U2 O15 129.9(2) . . ?
O13 U2 C37 104.2(3) . . ?
O3 U2 U3 91.8(2) . . ?
O3 U2 O7 94.6(3) . . ?
O3 U2 O14 87.5(3) . . ?
O3 U2 O13 89.8(3) . . ?
O3 U2 O9 89.2(3) . . ?
O3 U2 O15 94.5(3) . . ?
O3 U2 C37 90.6(3) . . ?
O4 U2 U3 92.8(2) . . ?
O4 U2 O7 88.9(3) . . ?
O4 U2 O14 88.3(3) . . ?
O4 U2 O13 87.6(3) . . ?
O4 U2 O3 175.4(3) . . ?
O4 U2 O9 94.7(3) . . ?
O4 U2 O15 84.3(3) . . ?
O4 U2 C37 86.4(3) . . ?
O9 U2 U3 37.62(18) . . ?
O9 U2 O14 123.7(2) . . ?
O9 U2 O13 158.2(3) . . ?
O9 U2 O15 71.9(2) . . ?
O9 U2 C37 97.6(3) . . ?
O15 U2 U3 109.10(16) . . ?
O15 U2 O14 52.4(2) . . ?
O15 U2 C37 26.1(2) . . ?
C37 U2 U3 135.11(18) . . ?
U2 U3 U1 69.231(10) . . ?
O7 U3 U1 34.85(15) . . ?
O7 U3 U2 34.69(16) . . ?
O7 U3 O8 70.7(2) . . ?
O7 U3 O18 144.8(2) . . ?
O7 U3 O9 71.7(2) . . ?
O7 U3 O17 143.5(2) . . ?
O8 U3 U1 37.19(15) . . ?
O8 U3 U2 105.39(15) . . ?
O8 U3 O18 74.4(2) . . ?
O8 U3 O9 142.4(2) . . ?
O8 U3 O17 145.6(2) . . ?
O6 U3 U1 85.4(2) . . ?
O6 U3 U2 91.9(2) . . ?
O6 U3 O7 91.9(3) . . ?
O6 U3 O8 92.6(3) . . ?
O6 U3 O18 84.8(3) . . ?
O6 U3 O9 90.1(3) . . ?
O6 U3 O17 89.6(4) . . ?
O18 U3 U1 110.03(17) . . ?
O18 U3 U2 176.7(2) . . ?
O18 U3 O17 71.6(3) . . ?
O9 U3 U1 105.97(16) . . ?
O9 U3 U2 37.06(16) . . ?
O9 U3 O18 143.1(2) . . ?
O9 U3 O17 71.8(3) . . ?
O5 U3 U1 99.8(3) . . ?
O5 U3 U2 92.7(2) . . ?
O5 U3 O7 94.1(3) . . ?
O5 U3 O8 89.9(3) . . ?
O5 U3 O6 174.0(4) . . ?
O5 U3 O18 90.7(3) . . ?
O5 U3 O9 91.2(4) . . ?
O5 U3 O17 85.3(5) . . ?
O17 U3 U1 174.5(3) . . ?
O17 U3 U2 108.80(19) . . ?
U1 O7 U3 110.1(2) . . ?
U2 O7 U1 138.7(3) . . ?
U2 O7 U3 110.0(2) . . ?
C37 O14 U2 92.0(5) . . ?
C1 O10 U1 131.0(6) . . ?
C19 O12 U1 142.1(6) . . ?
C19 O13 U2 133.1(5) . . ?
U3 O8 U1 106.4(2) . . ?
C55 O18 U3 127.5(7) . . ?
U2 O9 U3 105.3(3) . . ?
U1 O16 H16A 110.5 . . ?
U1 O16 H16B 109.8 . . ?
H16A O16 H16B 103.6 . . ?
C37 O15 U2 94.4(6) . . ?
O12 C19 O13 117.8(7) . . ?
O12 C19 C20 124.3(7) . . ?
O13 C19 C20 117.9(7) . . ?
C97 N26 C84 121.0(8) . . ?
C83 N26 C97 110.9(8) . . ?
C83 N26 C84 121.3(8) . . ?
C93 N35 C99 123.6(9) . . ?
C94 N35 C93 121.3(9) . . ?
C94 N35 C99 112.7(8) . . ?
C49 N5 C45 120.8(10) . . ?
C49 N5 C44 121.2(10) . . ?
C45 N5 C44 117.6(10) . . ?
C92 N33 C97 112.3(8) . . ?
C92 N33 C91 122.4(8) . . ?
C91 N33 C97 121.4(8) . . ?
C31 N3 C26 119.4(9) . . ?
C27 N3 C31 121.1(9) . . ?
C27 N3 C26 119.1(9) . . ?
C95 N28 C86 124.3(8) . . ?
C85 N28 C95 111.3(8) . . ?
C85 N28 C86 121.9(8) . . ?
C23 C22 H22 120.0 . . ?
C21 C22 H22 120.0 . . ?
C21 C22 C23 120.0(9) . . ?
U3 O17 H17A 108.8 . . ?
U3 O17 H17B 108.7 . . ?
H17A O17 H17B 104.5 . . ?
C90 N32 C96 111.3(8) . . ?
C90 N32 C91 120.6(8) . . ?
C91 N32 C96 123.1(8) . . ?
C61 N14 C78 111.8(12) . . ?
C61 N14 C70 120.1(10) . . ?
C70 N14 C78 123.6(11) . . ?
C13 N1 C8 121.4(9) . . ?
C13 N1 C9 121.5(9) . . ?
C9 N1 C8 117.1(9) . . ?
C81 N24 C99 113.1(8) . . ?
C81 N24 C82 122.7(9) . . ?
C82 N24 C99 123.2(9) . . ?
C89 N38 C101 121.7(8) . . ?
C79 N38 C89 122.1(8) . . ?
C79 N38 C101 112.9(8) . . ?
C83 N25 C98 112.5(8) . . ?
C83 N25 C82 121.3(9) . . ?
C82 N25 C98 120.7(9) . . ?
C93 N34 C98 123.7(9) . . ?
C92 N34 C93 123.4(9) . . ?
C92 N34 C98 111.5(8) . . ?
C22 C23 C26 119.7(9) . . ?
C24 C23 C22 120.5(8) . . ?
C24 C23 C26 119.7(9) . . ?
C79 N37 C80 120.6(9) . 7_588 ?
C79 N37 C102 113.1(8) . . ?
C102 N37 C80 125.4(9) . 7_588 ?
C81 N23 C80 121.3(9) . . ?
C81 N23 C100 111.4(8) . . ?
C80 N23 C100 125.1(9) . . ?
C101 N29 C86 123.1(8) . . ?
C87 N29 C86 122.0(9) . . ?
C87 N29 C101 113.9(9) . . ?
C96 N27 C84 123.0(8) . . ?
C85 N27 C96 112.7(8) . . ?
C85 N27 C84 123.5(8) . . ?
C95 N31 C89 124.9(8) . . ?
C90 N31 C95 112.2(8) . . ?
C90 N31 C89 121.8(8) . . ?
C87 N30 C88 120.8(9) . . ?
C87 N30 C102 112.8(9) . . ?
C88 N30 C102 123.6(10) . . ?
C6 C5 C8 121.2(10) . . ?
C6 C5 C4 119.4(9) . . ?
C4 C5 C8 119.3(9) . . ?
N28 C95 H95 111.1 . . ?
N28 C95 C96 104.3(7) . . ?
N31 C95 N28 114.8(8) . . ?
N31 C95 H95 111.1 . . ?
N31 C95 C96 104.0(8) . . ?
C96 C95 H95 111.1 . . ?
N26 C97 H97 111.4 . . ?
N26 C97 C98 105.3(7) . . ?
N33 C97 N26 113.3(8) . . ?
N33 C97 H97 111.4 . . ?
N33 C97 C98 103.6(7) . . ?
C98 C97 H97 111.4 . . ?
C20 C25 H25 119.7 . . ?
C20 C25 C24 120.7(9) . . ?
C24 C25 H25 119.7 . . ?
C94 N36 C100 113.1(9) . . ?
C94 N36 C88 120.9(10) . 7_588 ?
C88 N36 C100 123.5(9) 7_588 . ?
C57 N9 C56 121.3(9) . . ?
C57 N9 C73 111.4(11) . . ?
C73 N9 C56 123.2(10) . . ?
C78 N15 C62 123.0(11) . . ?
C63 N15 C78 111.4(12) . . ?
C63 N15 C62 122.5(11) . . ?
C22 C21 H21 120.1 . . ?
C22 C21 C20 119.8(9) . . ?
C20 C21 H21 120.1 . . ?
N28 C86 H86A 108.9 . . ?
N28 C86 H86B 108.9 . . ?
N29 C86 N28 113.5(8) . . ?
N29 C86 H86A 108.9 . . ?
N29 C86 H86B 108.9 . . ?
H86A C86 H86B 107.7 . . ?
C52 N6 C53 117.1(11) . . ?
O14 C37 U2 61.7(5) . . ?
O14 C37 C38 120.7(8) . . ?
O15 C37 U2 59.5(5) . . ?
O15 C37 O14 121.1(9) . . ?
O15 C37 C38 118.0(9) . . ?
C38 C37 U2 174.5(7) . . ?
C65 N18 C75 114.5(12) . . ?
C65 N18 C66 122.1(12) . . ?
C66 N18 C75 120.1(12) . . ?
C25 C20 C19 118.6(8) . . ?
C25 C20 C21 120.0(8) . . ?
C21 C20 C19 121.3(8) . . ?
N24 C81 N23 108.6(9) . . ?
O27 C81 N24 125.8(11) . . ?
O27 C81 N23 125.5(10) . . ?
C67 N19 C74 112.6(12) . . ?
C67 N19 C66 122.3(11) . . ?
C74 N19 C66 124.7(12) . . ?
O10 C1 C2 115.6(9) . . ?
O11 C1 O10 123.2(10) . . ?
O11 C1 C2 121.2(10) . . ?
N38 C89 H89A 109.0 . . ?
N38 C89 H89B 109.0 . . ?
N31 C89 N38 113.1(8) . . ?
N31 C89 H89A 109.0 . . ?
N31 C89 H89B 109.0 . . ?
H89A C89 H89B 107.8 . . ?
C55 N7 C71 111.2(11) . . ?
C55 N7 C62 123.0(10) . . ?
C62 N7 C71 125.6(11) . . ?
C65 N17 C76 111.7(12) . . ?
C65 N17 C64 118.2(11) . . ?
C76 N17 C64 124.1(12) . . ?
N5 C49 H49 119.1 . . ?
N5 C49 C48 121.8(10) . . ?
C48 C49 H49 119.1 . . ?
C57 N10 C74 112.0(11) . . ?
C57 N10 C58 121.0(10) . . ?
C58 N10 C74 124.1(11) . . ?
C5 C6 H6 120.2 . . ?
C7 C6 C5 119.6(10) . . ?
C7 C6 H6 120.2 . . ?
C59 N11 C75 112.2(12) . . ?
C59 N11 C58 124.0(11) . . ?
C58 N11 C75 123.3(12) . . ?
C2 C3 H3 119.1 . . ?
C4 C3 H3 119.1 . . ?
C4 C3 C2 121.8(10) . . ?
C77 N16 C64 122.1(12) . 5_588 ?
C63 N16 C77 112.9(11) . . ?
C63 N16 C64 118.0(11) . 5_588 ?
C61 N13 C77 111.3(12) . . ?
C61 N13 C60 121.8(12) . . ?
C60 N13 C77 124.0(13) . . ?
C43 C38 C37 120.3(9) . . ?
C43 C38 C39 120.3(9) . . ?
C39 C38 C37 119.4(9) . . ?
N37 C80 H80A 108.5 7_588 . ?
N37 C80 H80B 108.5 7_588 . ?
N23 C80 N37 115.0(9) . 7_588 ?
N23 C80 H80A 108.5 . . ?
N23 C80 H80B 108.5 . . ?
H80A C80 H80B 107.5 . . ?
C3 C2 C1 120.3(9) . . ?
C7 C2 C1 121.5(9) . . ?
C7 C2 C3 118.2(9) . . ?
N35 C93 N34 114.2(9) . . ?
N35 C93 H93A 108.7 . . ?
N35 C93 H93B 108.7 . . ?
N34 C93 H93A 108.7 . . ?
N34 C93 H93B 108.7 . . ?
H93A C93 H93B 107.6 . . ?
C55 N8 C56 124.3(9) . . ?
C55 N8 C72 111.2(12) . . ?
C72 N8 C56 121.6(11) . . ?
C33 C32 C29 120.0(10) . . ?
C36 C32 C29 121.3(10) . . ?
C36 C32 C33 118.4(10) . . ?
C28 C29 C32 120.2(9) . . ?
C30 C29 C32 121.9(10) . . ?
C30 C29 C28 117.9(10) . . ?
N5 C45 H45 120.4 . . ?
N5 C45 C46 119.3(11) . . ?
C46 C45 H45 120.4 . . ?
C23 C24 C25 119.0(10) . . ?
C23 C24 H24 120.5 . . ?
C25 C24 H24 120.5 . . ?
O26 C79 N38 126.3(10) . . ?
O26 C79 N37 126.5(10) . . ?
N38 C79 N37 107.2(9) . . ?
N25 C98 C97 102.2(8) . . ?
N25 C98 H98 112.0 . . ?
N34 C98 N25 113.1(8) . . ?
N34 C98 C97 104.8(8) . . ?
N34 C98 H98 112.0 . . ?
C97 C98 H98 112.0 . . ?
N1 C8 C5 113.8(7) . . ?
N1 C8 H8A 108.8 . . ?
N1 C8 H8B 108.8 . . ?
C5 C8 H8A 108.8 . . ?
C5 C8 H8B 108.8 . . ?
H8A C8 H8B 107.7 . . ?
N32 C90 N31 108.7(8) . . ?
O31 C90 N32 125.9(10) . . ?
O31 C90 N31 125.4(10) . . ?
N25 C83 N26 108.5(9) . . ?
O28 C83 N26 124.5(10) . . ?
O28 C83 N25 127.0(10) . . ?
C51 C50 C47 121.7(10) . . ?
C54 C50 C51 116.7(11) . . ?
C54 C50 C47 121.5(10) . . ?
C45 C46 H46 119.2 . . ?
C45 C46 C47 121.5(10) . . ?
C47 C46 H46 119.2 . . ?
N32 C96 C95 103.5(7) . . ?
N32 C96 H96 111.7 . . ?
N27 C96 N32 115.1(8) . . ?
N27 C96 C95 102.3(8) . . ?
N27 C96 H96 111.7 . . ?
C95 C96 H96 111.7 . . ?
N35 C94 N36 106.9(9) . . ?
O33 C94 N35 126.6(10) . . ?
O33 C94 N36 126.5(11) . . ?
C15 C14 C11 120.6(12) . . ?
C18 C14 C11 121.5(12) . . ?
C18 C14 C15 117.9(12) . . ?
N23 C100 N36 114.0(9) . . ?
N23 C100 H100 111.6 . . ?
N23 C100 C99 104.4(8) . . ?
N36 C100 H100 111.6 . . ?
N36 C100 C99 103.1(8) . . ?
C99 C100 H100 111.6 . . ?
C11 C12 H12 119.7 . . ?
C11 C12 C13 120.6(11) . . ?
C13 C12 H12 119.7 . . ?
C69 N22 C71 109.9(12) . . ?
C69 N22 C70 121.7(11) . . ?
C70 N22 C71 123.4(11) . . ?
C5 C4 H4 120.3 . . ?
C3 C4 C5 119.3(10) . . ?
C3 C4 H4 120.3 . . ?
N35 C99 N24 115.3(9) . . ?
N35 C99 C100 104.0(8) . . ?
N35 C99 H99 111.5 . . ?
N24 C99 C100 102.4(8) . . ?
N24 C99 H99 111.5 . . ?
C100 C99 H99 111.5 . . ?
C38 C43 H43 120.3 . . ?
C38 C43 C42 119.5(10) . . ?
C42 C43 H43 120.3 . . ?
C35 N4 C34 115.7(12) . . ?
O24 C65 N18 127.9(14) . . ?
O24 C65 N17 125.6(13) . . ?
N18 C65 N17 106.4(11) . . ?
C29 C28 H28 120.4 . . ?
C27 C28 C29 119.3(9) . . ?
C27 C28 H28 120.4 . . ?
C69 N21 C72 110.3(13) . . ?
C69 N21 C68 125.0(12) . . ?
C68 N21 C72 124.6(14) . . ?
C12 C11 C14 120.6(11) . . ?
C10 C11 C14 122.3(11) . . ?
C10 C11 C12 117.0(10) . . ?
N38 C101 H101 111.5 . . ?
N38 C101 C102 102.2(8) . . ?
N29 C101 N38 115.3(8) . . ?
N29 C101 H101 111.5 . . ?
N29 C101 C102 104.0(8) . . ?
C102 C101 H101 111.5 . . ?
C6 C7 H7 119.2 . . ?
C2 C7 C6 121.6(10) . . ?
C2 C7 H7 119.2 . . ?
N3 C31 H31 120.0 . . ?
N3 C31 C30 119.9(10) . . ?
C30 C31 H31 120.0 . . ?
C59 N12 C60 125.8(11) . 5_588 ?
C59 N12 C76 109.6(12) . . ?
C60 N12 C76 121.3(11) 5_588 . ?
C42 C41 C44 120.7(10) . . ?
C40 C41 C44 121.5(10) . . ?
C40 C41 C42 117.6(10) . . ?
N5 C44 C41 108.2(9) . . ?
N5 C44 H44A 110.1 . . ?
N5 C44 H44B 110.1 . . ?
C41 C44 H44A 110.1 . . ?
C41 C44 H44B 110.1 . . ?
H44A C44 H44B 108.4 . . ?
C50 C51 H51 121.0 . . ?
C52 C51 C50 118.0(12) . . ?
C52 C51 H51 121.0 . . ?
N26 C84 H84A 108.9 . . ?
N26 C84 H84B 108.9 . . ?
N27 C84 N26 113.2(7) . . ?
N27 C84 H84A 108.9 . . ?
N27 C84 H84B 108.9 . . ?
H84A C84 H84B 107.7 . . ?
N3 C26 C23 113.4(8) . . ?
N3 C26 H26A 108.9 . . ?
N3 C26 H26B 108.9 . . ?
C23 C26 H26A 108.9 . . ?
C23 C26 H26B 108.9 . . ?
H26A C26 H26B 107.7 . . ?
O19 C57 N9 124.0(12) . . ?
O19 C57 N10 128.2(12) . . ?
N10 C57 N9 107.7(10) . . ?
N3 C27 C28 120.5(9) . . ?
N3 C27 H27 119.8 . . ?
C28 C27 H27 119.8 . . ?
O29 C85 N28 126.2(9) . . ?
O29 C85 N27 124.5(9) . . ?
N27 C85 N28 109.2(8) . . ?
N1 C13 C12 120.1(10) . . ?
N1 C13 H13 119.9 . . ?
C12 C13 H13 119.9 . . ?
C67 N20 C73 112.4(12) . . ?
C67 N20 C68 122.8(12) . . ?
C68 N20 C73 123.9(12) . . ?
C46 C47 C50 121.0(10) . . ?
C46 C47 C48 117.0(10) . . ?
C48 C47 C50 122.0(11) . . ?
C43 C42 H42 119.5 . . ?
C41 C42 C43 120.9(10) . . ?
C41 C42 H42 119.5 . . ?
O30 C87 N29 128.1(11) . . ?
O30 C87 N30 124.8(11) . . ?
N29 C87 N30 106.7(9) . . ?
N24 C82 N25 113.5(8) . . ?
N24 C82 H82A 108.9 . . ?
N24 C82 H82B 108.9 . . ?
N25 C82 H82A 108.9 . . ?
N25 C82 H82B 108.9 . . ?
H82A C82 H82B 107.7 . . ?
N9 C56 N8 114.1(10) . . ?
N9 C56 H56A 108.7 . . ?
N9 C56 H56B 108.7 . . ?
N8 C56 H56A 108.7 . . ?
N8 C56 H56B 108.7 . . ?
H56A C56 H56B 107.6 . . ?
N6 C52 C51 126.1(12) . . ?
N6 C52 H52 117.0 . . ?
C51 C52 H52 117.0 . . ?
N30 C88 H88A 109.0 . . ?
N30 C88 H88B 109.0 . . ?
N36 C88 N30 113.1(9) 7_588 . ?
N36 C88 H88A 109.0 7_588 . ?
N36 C88 H88B 109.0 7_588 . ?
H88A C88 H88B 107.8 . . ?
C50 C54 H54 120.0 . . ?
C53 C54 C50 119.9(11) . . ?
C53 C54 H54 120.0 . . ?
C29 C30 H30 119.5 . . ?
C31 C30 C29 121.0(10) . . ?
C31 C30 H30 119.5 . . ?
N6 C53 H53 119.0 . . ?
C54 C53 N6 122.0(11) . . ?
C54 C53 H53 119.0 . . ?
O18 C55 N7 126.4(13) . . ?
O18 C55 N8 124.1(12) . . ?
N7 C55 N8 109.4(10) . . ?
N14 C61 N13 107.9(11) . . ?
O21 C61 N14 127.0(15) . . ?
O21 C61 N13 125.1(13) . . ?
N1 C9 H9 119.9 . . ?
N1 C9 C10 120.3(12) . . ?
C10 C9 H9 119.9 . . ?
N37 C102 N30 114.2(8) . . ?
N37 C102 C101 104.3(8) . . ?
N37 C102 H102 111.8 . . ?
N30 C102 C101 102.4(8) . . ?
N30 C102 H102 111.8 . . ?
C101 C102 H102 111.8 . . ?
C11 C10 C9 120.2(11) . . ?
C11 C10 H10 119.9 . . ?
C9 C10 H10 119.9 . . ?
O20 C59 N11 127.9(13) . . ?
O20 C59 N12 120.7(13) . . ?
N11 C59 N12 111.4(12) . . ?
N33 C92 N34 107.6(9) . . ?
O32 C92 N33 125.1(10) . . ?
O32 C92 N34 127.3(10) . . ?
N16 C77 N13 114.0(10) . . ?
N16 C77 H77 111.5 . . ?
N16 C77 C78 103.2(10) . . ?
N13 C77 H77 111.5 . . ?
N13 C77 C78 104.6(12) . . ?
C78 C77 H77 111.5 . . ?
C16 N2 C17 116.6(13) . . ?
O22 C69 N22 126.8(15) . . ?
O22 C69 N21 123.9(13) . . ?
N22 C69 N21 109.2(12) . . ?
N33 C91 N32 113.0(8) . . ?
N33 C91 H91A 109.0 . . ?
N33 C91 H91B 109.0 . . ?
N32 C91 H91A 109.0 . . ?
N32 C91 H91B 109.0 . . ?
H91A C91 H91B 107.8 . . ?
N14 C78 C77 103.5(11) . . ?
N14 C78 H78 111.6 . . ?
N15 C78 N14 114.0(11) . . ?
N15 C78 C77 104.0(11) . . ?
N15 C78 H78 111.6 . . ?
C77 C78 H78 111.6 . . ?
O25 C63 N15 124.4(14) . . ?
O25 C63 N16 128.3(14) . . ?
N16 C63 N15 107.1(10) . . ?
C49 C48 C47 119.6(11) . . ?
C49 C48 H48 120.2 . . ?
C47 C48 H48 120.2 . . ?
N9 C73 N20 114.9(11) . . ?
N9 C73 H73 111.1 . . ?
N9 C73 C74 104.7(10) . . ?
N20 C73 H73 111.1 . . ?
N20 C73 C74 103.5(10) . . ?
C74 C73 H73 111.1 . . ?
O23 C67 N19 125.5(14) . . ?
O23 C67 N20 126.7(14) . . ?
N20 C67 N19 107.8(11) . . ?
N7 C71 N22 112.6(10) . . ?
N7 C71 H71 111.7 . . ?
N7 C71 C72 103.8(10) . . ?
N22 C71 H71 111.7 . . ?
N22 C71 C72 104.9(11) . . ?
C72 C71 H71 111.7 . . ?
N19 C74 C73 103.5(11) . . ?
N19 C74 H74 111.3 . . ?
N10 C74 N19 115.1(10) . . ?
N10 C74 C73 103.7(10) . . ?
N10 C74 H74 111.3 . . ?
C73 C74 H74 111.3 . . ?
C32 C33 H33 120.5 . . ?
C34 C33 C32 119.0(12) . . ?
C34 C33 H33 120.5 . . ?
N14 C70 N22 114.5(10) . . ?
N14 C70 H70A 108.6 . . ?
N14 C70 H70B 108.6 . . ?
N22 C70 H70A 108.6 . . ?
N22 C70 H70B 108.6 . . ?
H70A C70 H70B 107.6 . . ?
N2 C17 H17 119.3 . . ?
N2 C17 C18 121.3(18) . . ?
C18 C17 H17 119.3 . . ?
N15 C62 N7 115.0(10) . . ?
N15 C62 H62A 108.5 . . ?
N15 C62 H62B 108.5 . . ?
N7 C62 H62A 108.5 . . ?
N7 C62 H62B 108.5 . . ?
H62A C62 H62B 107.5 . . ?
N13 C60 N12 112.7(11) . 5_588 ?
N13 C60 H60A 109.0 . . ?
N13 C60 H60B 109.0 . . ?
N12 C60 H60A 109.0 5_588 . ?
N12 C60 H60B 109.0 5_588 . ?
H60A C60 H60B 107.8 . . ?
C41 C40 H40 118.6 . . ?
C41 C40 C39 122.9(11) . . ?
C39 C40 H40 118.6 . . ?
N17 C76 N12 113.1(12) . . ?
N17 C76 H76 111.4 . . ?
N17 C76 C75 104.6(11) . . ?
N12 C76 H76 111.4 . . ?
N12 C76 C75 104.6(10) . . ?
C75 C76 H76 111.4 . . ?
C38 C39 H39 120.6 . . ?
C40 C39 C38 118.8(10) . . ?
C40 C39 H39 120.6 . . ?
N4 C34 C33 123.3(13) . . ?
N4 C34 H34 118.4 . . ?
C33 C34 H34 118.4 . . ?
C14 C15 H15 121.9 . . ?
C14 C15 C16 116.3(15) . . ?
C16 C15 H15 121.9 . . ?
C32 C36 H36 121.4 . . ?
C32 C36 C35 117.3(12) . . ?
C35 C36 H36 121.4 . . ?
N18 C75 N11 114.9(10) . . ?
N18 C75 C76 102.1(10) . . ?
N18 C75 H75 112.3 . . ?
N11 C75 C76 102.1(10) . . ?
N11 C75 H75 112.3 . . ?
C76 C75 H75 112.3 . . ?
N8 C72 C71 103.4(11) . . ?
N8 C72 H72 111.1 . . ?
N21 C72 N8 115.6(11) . . ?
N21 C72 C71 104.1(12) . . ?
N21 C72 H72 111.1 . . ?
C71 C72 H72 111.1 . . ?
N18 C66 N19 114.4(10) . . ?
N18 C66 H66A 108.7 . . ?
N18 C66 H66B 108.7 . . ?
N19 C66 H66A 108.7 . . ?
N19 C66 H66B 108.7 . . ?
H66A C66 H66B 107.6 . . ?
N17 C64 N16 112.3(11) . 5_588 ?
N17 C64 H64A 109.2 . . ?
N17 C64 H64B 109.1 . . ?
N16 C64 H64A 109.2 5_588 . ?
N16 C64 H64B 109.1 5_588 . ?
H64A C64 H64B 107.9 . . ?
C14 C18 C17 121.1(16) . . ?
C14 C18 H18 119.5 . . ?
C17 C18 H18 119.5 . . ?
N4 C35 C36 126.2(14) . . ?
N4 C35 H35 116.9 . . ?
C36 C35 H35 116.9 . . ?
N2 C16 C15 126.7(15) . . ?
N2 C16 H16 116.7 . . ?
C15 C16 H16 116.7 . . ?
N10 C58 N11 114.1(10) . . ?
N10 C58 H58A 108.7 . . ?
N10 C58 H58B 108.7 . . ?
N11 C58 H58A 108.7 . . ?
N11 C58 H58B 108.7 . . ?
H58A C58 H58B 107.6 . . ?
N21 C68 H68A 108.0 . . ?
N21 C68 H68B 108.0 . . ?
N20 C68 N21 117.1(11) . . ?
N20 C68 H68A 108.0 . . ?
N20 C68 H68B 108.0 . . ?
H68A C68 H68B 107.3 . . ?

loop_
_geom_bond_atom_site_label_1
_geom_bond_atom_site_label_2
_geom_bond_distance
_geom_bond_site_symmetry_2
_geom_bond_publ_flag
U1 U3 3.7217(5) . ?
U1 O7 2.265(6) . ?
U1 O10 2.403(6) . ?
U1 O12 2.451(6) . ?
U1 O8 2.345(6) . ?
U1 O2 1.776(6) . ?
U1 O1 1.778(7) . ?
U1 O16 2.472(7) . ?
U2 U3 3.7007(5) . ?
U2 O7 2.241(6) . ?
U2 O14 2.527(6) . ?
U2 O13 2.340(6) . ?
U2 O3 1.778(7) . ?
U2 O4 1.755(7) . ?
U2 O9 2.313(7) . ?
U2 O15 2.478(7) . ?
U2 C37 2.869(10) . ?
U3 O7 2.276(6) . ?
U3 O8 2.301(7) . ?
U3 O6 1.785(8) . ?
U3 O18 2.485(7) . ?
U3 O9 2.342(7) . ?
U3 O5 1.777(9) . ?
U3 O17 2.622(11) . ?
O14 C37 1.272(11) . ?
O10 C1 1.279(13) . ?
O12 C19 1.261(10) . ?
O13 C19 1.314(10) . ?
O18 C55 1.218(13) . ?
O16 H16A 0.8680 . ?
O16 H16B 0.8675 . ?
O15 C37 1.266(11) . ?
O29 C85 1.239(11) . ?
O26 C79 1.222(12) . ?
C19 C20 1.418(11) . ?
N26 C97 1.448(12) . ?
N26 C83 1.375(13) . ?
N26 C84 1.465(12) . ?
N35 C93 1.428(13) . ?
N35 C94 1.390(14) . ?
N35 C99 1.440(13) . ?
N5 C49 1.332(16) . ?
N5 C45 1.348(13) . ?
N5 C44 1.504(14) . ?
O19 C57 1.203(13) . ?
O30 C87 1.210(12) . ?
N33 C97 1.449(11) . ?
N33 C92 1.361(13) . ?
N33 C91 1.445(13) . ?
N3 C31 1.345(13) . ?
N3 C26 1.487(12) . ?
N3 C27 1.337(13) . ?
O23 C67 1.226(15) . ?
N28 C95 1.444(12) . ?
N28 C86 1.458(11) . ?
N28 C85 1.355(12) . ?
C22 H22 0.9300 . ?
C22 C23 1.394(14) . ?
C22 C21 1.382(13) . ?
O17 H17A 0.8501 . ?
O17 H17B 0.8503 . ?
O11 C1 1.237(13) . ?
N32 C90 1.373(12) . ?
N32 C96 1.463(12) . ?
N32 C91 1.457(13) . ?
N14 C61 1.366(16) . ?
N14 C78 1.460(15) . ?
N14 C70 1.401(19) . ?
N1 C8 1.521(12) . ?
N1 C13 1.306(14) . ?
N1 C9 1.330(14) . ?
N24 C81 1.366(13) . ?
N24 C99 1.440(13) . ?
N24 C82 1.448(13) . ?
N38 C89 1.453(13) . ?
N38 C79 1.365(13) . ?
N38 C101 1.453(13) . ?
N25 C98 1.477(13) . ?
N25 C83 1.338(13) . ?
N25 C82 1.450(13) . ?
N34 C93 1.434(13) . ?
N34 C98 1.435(13) . ?
N34 C92 1.385(13) . ?
O32 C92 1.227(13) . ?
C23 C24 1.379(14) . ?
C23 C26 1.531(13) . ?
O31 C90 1.201(11) . ?
O28 C83 1.227(12) . ?
N37 C80 1.449(13) 7_588 ?
N37 C79 1.376(13) . ?
N37 C102 1.415(13) . ?
O33 C94 1.199(13) . ?
N23 C81 1.377(14) . ?
N23 C80 1.406(13) . ?
N23 C100 1.440(13) . ?
N29 C86 1.449(13) . ?
N29 C101 1.436(12) . ?
N29 C87 1.358(14) . ?
O27 C81 1.212(13) . ?
N27 C96 1.448(12) . ?
N27 C84 1.448(12) . ?
N27 C85 1.352(12) . ?
O21 C61 1.205(14) . ?
O20 C59 1.233(15) . ?
N31 C95 1.439(11) . ?
N31 C89 1.440(13) . ?
N31 C90 1.374(13) . ?
N30 C87 1.397(14) . ?
N30 C88 1.442(14) . ?
N30 C102 1.457(13) . ?
C5 C6 1.393(14) . ?
C5 C8 1.524(12) . ?
C5 C4 1.403(15) . ?
O24 C65 1.194(15) . ?
C95 H95 0.9800 . ?
C95 C96 1.539(13) . ?
C97 H97 0.9800 . ?
C97 C98 1.508(13) . ?
O25 C63 1.223(14) . ?
C25 H25 0.9300 . ?
C25 C20 1.379(13) . ?
C25 C24 1.394(13) . ?
N36 C94 1.392(14) . ?
N36 C100 1.441(14) . ?
N36 C88 1.443(13) 7_588 ?
N9 C57 1.395(15) . ?
N9 C56 1.427(16) . ?
N9 C73 1.435(15) . ?
N15 C78 1.428(15) . ?
N15 C63 1.393(17) . ?
N15 C62 1.439(18) . ?
O22 C69 1.228(15) . ?
C21 H21 0.9300 . ?
C21 C20 1.388(12) . ?
C86 H86A 0.9700 . ?
C86 H86B 0.9700 . ?
N6 C52 1.297(16) . ?
N6 C53 1.365(16) . ?
C37 C38 1.520(13) . ?
N18 C65 1.358(17) . ?
N18 C75 1.464(16) . ?
N18 C66 1.424(18) . ?
N19 C67 1.374(17) . ?
N19 C74 1.446(15) . ?
N19 C66 1.473(18) . ?
C1 C2 1.494(14) . ?
C89 H89A 0.9700 . ?
C89 H89B 0.9700 . ?
N7 C55 1.334(15) . ?
N7 C71 1.469(14) . ?
N7 C62 1.448(19) . ?
N17 C65 1.412(17) . ?
N17 C76 1.452(16) . ?
N17 C64 1.479(18) . ?
C49 H49 0.9300 . ?
C49 C48 1.354(17) . ?
N10 C57 1.375(16) . ?
N10 C74 1.449(15) . ?
N10 C58 1.415(17) . ?
C6 H6 0.9300 . ?
C6 C7 1.391(13) . ?
N11 C59 1.332(17) . ?
N11 C75 1.478(15) . ?
N11 C58 1.440(18) . ?
C3 H3 0.9300 . ?
C3 C2 1.408(14) . ?
C3 C4 1.362(14) . ?
N16 C77 1.436(16) . ?
N16 C63 1.335(17) . ?
N16 C64 1.49(2) 5_588 ?
N13 C61 1.388(18) . ?
N13 C77 1.445(16) . ?
N13 C60 1.423(19) . ?
C38 C43 1.374(14) . ?
C38 C39 1.371(15) . ?
C80 H80A 0.9700 . ?
C80 H80B 0.9700 . ?
C2 C7 1.361(13) . ?
C93 H93A 0.9700 . ?
C93 H93B 0.9700 . ?
N8 C56 1.461(17) . ?
N8 C55 1.359(16) . ?
N8 C72 1.454(14) . ?
C32 C29 1.498(13) . ?
C32 C33 1.396(14) . ?
C32 C36 1.353(17) . ?
C29 C28 1.392(15) . ?
C29 C30 1.377(14) . ?
C45 H45 0.9300 . ?
C45 C46 1.374(16) . ?
C24 H24 0.9300 . ?
C98 H98 0.9800 . ?
C8 H8A 0.9700 . ?
C8 H8B 0.9700 . ?
C50 C51 1.420(15) . ?
C50 C47 1.469(15) . ?
C50 C54 1.396(15) . ?
C46 H46 0.9300 . ?
C46 C47 1.376(16) . ?
C96 H96 0.9800 . ?
C14 C11 1.492(15) . ?
C14 C15 1.391(18) . ?
C14 C18 1.345(19) . ?
C100 H100 0.9800 . ?
C100 C99 1.559(14) . ?
C12 H12 0.9300 . ?
C12 C11 1.379(16) . ?
C12 C13 1.390(14) . ?
N22 C69 1.371(17) . ?
N22 C71 1.463(15) . ?
N22 C70 1.449(18) . ?
C4 H4 0.9300 . ?
C99 H99 0.9800 . ?
C43 H43 0.9300 . ?
C43 C42 1.380(14) . ?
N4 C34 1.330(19) . ?
N4 C35 1.308(18) . ?
C28 H28 0.9300 . ?
C28 C27 1.388(15) . ?
N21 C69 1.387(18) . ?
N21 C72 1.449(16) . ?
N21 C68 1.404(19) . ?
C11 C10 1.375(17) . ?
C101 H101 0.9800 . ?
C101 C102 1.549(14) . ?
C7 H7 0.9300 . ?
C31 H31 0.9300 . ?
C31 C30 1.366(15) . ?
N12 C59 1.364(16) . ?
N12 C60 1.445(18) 5_588 ?
N12 C76 1.478(17) . ?
C41 C44 1.510(14) . ?
C41 C42 1.383(15) . ?
C41 C40 1.359(16) . ?
C44 H44A 0.9700 . ?
C44 H44B 0.9700 . ?
C51 H51 0.9300 . ?
C51 C52 1.345(16) . ?
C84 H84A 0.9700 . ?
C84 H84B 0.9700 . ?
C26 H26A 0.9700 . ?
C26 H26B 0.9700 . ?
C27 H27 0.9300 . ?
C13 H13 0.9300 . ?
N20 C73 1.461(16) . ?
N20 C67 1.357(17) . ?
N20 C68 1.394(18) . ?
C47 C48 1.408(15) . ?
C42 H42 0.9300 . ?
C82 H82A 0.9700 . ?
C82 H82B 0.9700 . ?
C56 H56A 0.9700 . ?
C56 H56B 0.9700 . ?
C52 H52 0.9300 . ?
C88 H88A 0.9700 . ?
C88 H88B 0.9700 . ?
C54 H54 0.9300 . ?
C54 C53 1.366(16) . ?
C30 H30 0.9300 . ?
C53 H53 0.9300 . ?
C9 H9 0.9300 . ?
C9 C10 1.385(16) . ?
C102 H102 0.9800 . ?
C10 H10 0.9300 . ?
C77 H77 0.9800 . ?
C77 C78 1.51(2) . ?
N2 C17 1.32(2) . ?
N2 C16 1.31(2) . ?
C91 H91A 0.9700 . ?
C91 H91B 0.9700 . ?
C78 H78 0.9800 . ?
C48 H48 0.9300 . ?
C73 H73 0.9800 . ?
C73 C74 1.53(2) . ?
C71 H71 0.9800 . ?
C71 C72 1.50(2) . ?
C74 H74 0.9800 . ?
C33 H33 0.9300 . ?
C33 C34 1.388(17) . ?
C70 H70A 0.9700 . ?
C70 H70B 0.9700 . ?
C17 H17 0.9300 . ?
C17 C18 1.42(2) . ?
C62 H62A 0.9700 . ?
C62 H62B 0.9700 . ?
C60 H60A 0.9700 . ?
C60 H60B 0.9700 . ?
C40 H40 0.9300 . ?
C40 C39 1.369(16) . ?
C76 H76 0.9800 . ?
C76 C75 1.545(19) . ?
C39 H39 0.9300 . ?
C34 H34 0.9300 . ?
C15 H15 0.9300 . ?
C15 C16 1.396(19) . ?
C36 H36 0.9300 . ?
C36 C35 1.402(18) . ?
C75 H75 0.9800 . ?
C72 H72 0.9800 . ?
C66 H66A 0.9700 . ?
C66 H66B 0.9700 . ?
C64 H64A 0.9700 . ?
C64 H64B 0.9700 . ?
C18 H18 0.9300 . ?
C35 H35 0.9300 . ?
C16 H16 0.9300 . ?
C58 H58A 0.9700 . ?
C58 H58B 0.9700 . ?
C68 H68A 0.9700 . ?
C68 H68B 0.9700 . ?

loop_
_geom_torsion_atom_site_label_1
_geom_torsion_atom_site_label_2
_geom_torsion_atom_site_label_3
_geom_torsion_atom_site_label_4
_geom_torsion
_geom_torsion_site_symmetry_1
_geom_torsion_site_symmetry_2
_geom_torsion_site_symmetry_3
_geom_torsion_site_symmetry_4
_geom_torsion_publ_flag
U1 O10 C1 O11 3.6(16) . . . . ?
U1 O10 C1 C2 -179.0(6) . . . . ?
U1 O12 C19 O13 -32.6(13) . . . . ?
U1 O12 C19 C20 148.7(7) . . . . ?
U2 O14 C37 O15 -2.2(10) . . . . ?
U2 O14 C37 C38 174.3(8) . . . . ?
U2 O13 C19 O12 -33.2(12) . . . . ?
U2 O13 C19 C20 145.6(7) . . . . ?
U2 O15 C37 O14 2.3(10) . . . . ?
U2 O15 C37 C38 -174.4(7) . . . . ?
U3 O18 C55 N7 -89.6(14) . . . . ?
U3 O18 C55 N8 88.3(13) . . . . ?
O14 C37 C38 C43 -2.2(15) . . . . ?
O14 C37 C38 C39 178.9(11) . . . . ?
O10 C1 C2 C3 -175.4(10) . . . . ?
O10 C1 C2 C7 4.6(15) . . . . ?
O12 C19 C20 C25 -28.1(13) . . . . ?
O12 C19 C20 C21 156.0(9) . . . . ?
O13 C19 C20 C25 153.2(8) . . . . ?
O13 C19 C20 C21 -22.7(12) . . . . ?
O15 C37 C38 C43 174.4(10) . . . . ?
O15 C37 C38 C39 -4.4(15) . . . . ?
N26 C97 C98 N25 -2.4(9) . . . . ?
N26 C97 C98 N34 -120.5(8) . . . . ?
N5 C49 C48 C47 -2.4(17) . . . . ?
N5 C45 C46 C47 -1.2(18) . . . . ?
N33 C97 C98 N25 116.9(8) . . . . ?
N33 C97 C98 N34 -1.3(10) . . . . ?
N3 C31 C30 C29 3.3(18) . . . . ?
N28 C95 C96 N32 -116.9(8) . . . . ?
N28 C95 C96 N27 3.0(9) . . . . ?
C22 C23 C24 C25 1.6(15) . . . . ?
C22 C23 C26 N3 -77.9(12) . . . . ?
C22 C21 C20 C19 175.2(9) . . . . ?
C22 C21 C20 C25 -0.6(14) . . . . ?
O11 C1 C2 C3 2.0(16) . . . . ?
O11 C1 C2 C7 -177.9(11) . . . . ?
N1 C9 C10 C11 1(2) . . . . ?
N38 C101 C102 N37 1.9(10) . . . . ?
N38 C101 C102 N30 -117.4(8) . . . . ?
C23 C22 C21 C20 -1.9(14) . . . . ?
N23 C100 C99 N35 120.4(9) . . . . ?
N23 C100 C99 N24 0.0(11) . . . . ?
N29 C101 C102 N37 122.2(8) . . . . ?
N29 C101 C102 N30 2.9(10) . . . . ?
N31 C95 C96 N32 3.7(9) . . . . ?
N31 C95 C96 N27 123.6(8) . . . . ?
C5 C6 C7 C2 -1.9(15) . . . . ?
C95 N28 C86 N29 -83.8(11) . . . . ?
C95 N28 C85 O29 -171.8(9) . . . . ?
C95 N28 C85 N27 3.9(11) . . . . ?
C95 N31 C89 N38 84.2(11) . . . . ?
C95 N31 C90 N32 -2.0(11) . . . . ?
C95 N31 C90 O31 177.5(10) . . . . ?
C97 N26 C83 N25 6.6(10) . . . . ?
C97 N26 C83 O28 -174.9(9) . . . . ?
C97 N26 C84 N27 -87.1(11) . . . . ?
C97 N33 C92 N34 -4.8(12) . . . . ?
C97 N33 C92 O32 175.4(11) . . . . ?
C97 N33 C91 N32 78.2(11) . . . . ?
N36 C100 C99 N35 0.9(11) . . . . ?
N36 C100 C99 N24 -119.5(9) . . . . ?
N9 C73 C74 N19 119.8(10) . . . . ?
N9 C73 C74 N10 -0.6(12) . . . . ?
C21 C22 C23 C24 1.4(14) . . . . ?
C21 C22 C23 C26 -175.1(9) . . . . ?
C86 N28 C95 N31 80.4(11) . . . . ?
C86 N28 C95 C96 -166.5(9) . . . . ?
C86 N28 C85 O29 -9.1(16) . . . . ?
C86 N28 C85 N27 166.6(8) . . . . ?
C86 N29 C101 N38 -82.1(11) . . . . ?
C86 N29 C101 C102 166.8(8) . . . . ?
C86 N29 C87 O30 4.2(15) . . . . ?
C86 N29 C87 N30 -168.6(8) . . . . ?
C37 C38 C43 C42 -179.8(10) . . . . ?
C37 C38 C39 C40 179.7(12) . . . . ?
C20 C25 C24 C23 -4.1(15) . . . . ?
C81 N24 C99 N35 -113.2(10) . . . . ?
C81 N24 C99 C100 -1.0(11) . . . . ?
C81 N24 C82 N25 111.0(11) . . . . ?
C81 N23 C80 N37 -116.4(11) . . . 7_588 ?
C81 N23 C100 N36 112.9(10) . . . . ?
C81 N23 C100 C99 1.1(12) . . . . ?
C1 C2 C7 C6 -178.7(9) . . . . ?
C89 N38 C79 O26 -13.5(16) . . . . ?
C89 N38 C79 N37 164.5(8) . . . . ?
C89 N38 C101 N29 83.8(11) . . . . ?
C89 N38 C101 C102 -164.1(8) . . . . ?
C89 N31 C95 N28 -79.9(11) . . . . ?
C89 N31 C95 C96 166.7(8) . . . . ?
C89 N31 C90 N32 -170.4(8) . . . . ?
C89 N31 C90 O31 9.2(16) . . . . ?
N7 C71 C72 N8 8.4(12) . . . . ?
N7 C71 C72 N21 129.6(9) . . . . ?
N17 C76 C75 N18 -1.3(13) . . . . ?
N17 C76 C75 N11 117.8(11) . . . . ?
C49 N5 C45 C46 0.6(16) . . . . ?
C49 N5 C44 C41 -81.0(13) . . . . ?
C6 C5 C8 N1 81.1(12) . . . . ?
C6 C5 C4 C3 -1.1(15) . . . . ?
C3 C2 C7 C6 1.4(15) . . . . ?
N16 C77 C78 N14 112.0(10) . . . . ?
N16 C77 C78 N15 -7.4(12) . . . . ?
N13 C77 C78 N14 -7.6(12) . . . . ?
N13 C77 C78 N15 -127.0(10) . . . . ?
C38 C43 C42 C41 0.6(19) . . . . ?
C80 N37 C79 O26 5.3(16) 7_588 . . . ?
C80 N37 C79 N38 -172.7(8) 7_588 . . . ?
C80 N37 C102 N30 -79.4(12) 7_588 . . . ?
C80 N37 C102 C101 169.7(9) 7_588 . . . ?
C80 N23 C81 N24 -165.6(9) . . . . ?
C80 N23 C81 O27 12.0(17) . . . . ?
C80 N23 C100 N36 -84.0(12) . . . . ?
C80 N23 C100 C99 164.2(10) . . . . ?
C2 C3 C4 C5 0.7(17) . . . . ?
C93 N35 C94 O33 13.3(18) . . . . ?
C93 N35 C94 N36 -167.1(10) . . . . ?
C93 N35 C99 N24 -84.4(12) . . . . ?
C93 N35 C99 C100 164.3(9) . . . . ?
C93 N34 C98 N25 80.8(12) . . . . ?
C93 N34 C98 C97 -168.7(9) . . . . ?
C93 N34 C92 N33 171.1(9) . . . . ?
C93 N34 C92 O32 -9.0(18) . . . . ?
C32 C29 C28 C27 -174.4(10) . . . . ?
C32 C29 C30 C31 173.8(11) . . . . ?
C32 C33 C34 N4 -4(2) . . . . ?
C32 C36 C35 N4 -1(2) . . . . ?
C29 C32 C33 C34 175.7(11) . . . . ?
C29 C32 C36 C35 -173.3(12) . . . . ?
C29 C28 C27 N3 -2.4(18) . . . . ?
C45 N5 C49 C48 1.2(17) . . . . ?
C45 N5 C44 C41 91.8(12) . . . . ?
C45 C46 C47 C50 178.4(11) . . . . ?
C45 C46 C47 C48 0.1(17) . . . . ?
C24 C23 C26 N3 105.7(11) . . . . ?
C24 C25 C20 C19 -172.3(9) . . . . ?
C24 C25 C20 C21 3.6(15) . . . . ?
C79 N38 C89 N31 116.6(10) . . . . ?
C79 N38 C101 N29 -116.1(10) . . . . ?
C79 N38 C101 C102 -3.9(10) . . . . ?
C79 N37 C102 N30 111.5(10) . . . . ?
C79 N37 C102 C101 0.6(11) . . . . ?
C98 N25 C83 N26 -8.4(11) . . . . ?
C98 N25 C83 O28 173.1(9) . . . . ?
C98 N25 C82 N24 88.6(12) . . . . ?
C98 N34 C93 N35 -81.4(13) . . . . ?
C98 N34 C92 N33 3.8(12) . . . . ?
C98 N34 C92 O32 -176.3(11) . . . . ?
C8 N1 C13 C12 -174.5(9) . . . . ?
C8 N1 C9 C10 174.0(12) . . . . ?
C8 C5 C6 C7 177.3(9) . . . . ?
C8 C5 C4 C3 -176.8(9) . . . . ?
C90 N32 C96 N27 -115.9(9) . . . . ?
C90 N32 C96 C95 -5.2(10) . . . . ?
C90 N32 C91 N33 121.6(9) . . . . ?
C90 N31 C95 N28 112.1(9) . . . . ?
C90 N31 C95 C96 -1.2(10) . . . . ?
C90 N31 C89 N38 -109.0(10) . . . . ?
C83 N26 C97 N33 -114.8(8) . . . . ?
C83 N26 C97 C98 -2.3(10) . . . . ?
C83 N26 C84 N27 124.4(9) . . . . ?
C83 N25 C98 N34 118.7(9) . . . . ?
C83 N25 C98 C97 6.7(10) . . . . ?
C83 N25 C82 N24 -119.3(10) . . . . ?
C50 C51 C52 N6 -4.6(19) . . . . ?
C50 C47 C48 C49 -176.6(10) . . . . ?
C50 C54 C53 N6 0(2) . . . . ?
C46 C47 C48 C49 1.7(16) . . . . ?
C96 N32 C90 O31 -174.9(10) . . . . ?
C96 N32 C90 N31 4.7(11) . . . . ?
C96 N32 C91 N33 -85.6(11) . . . . ?
C96 N27 C84 N26 76.2(12) . . . . ?
C96 N27 C85 O29 174.0(9) . . . . ?
C96 N27 C85 N28 -1.8(11) . . . . ?
C94 N35 C93 N34 -113.3(11) . . . . ?
C94 N35 C99 N24 113.5(10) . . . . ?
C94 N35 C99 C100 2.2(12) . . . . ?
C94 N36 C100 N23 -116.4(10) . . . . ?
C94 N36 C100 C99 -3.8(12) . . . . ?
C14 C11 C10 C9 -173.9(12) . . . . ?
C14 C15 C16 N2 -2(2) . . . . ?
C100 N23 C81 N24 -1.7(12) . . . . ?
C100 N23 C81 O27 175.9(11) . . . . ?
C100 N23 C80 N37 82.0(13) . . . 7_588 ?
C100 N36 C94 N35 5.2(13) . . . . ?
C100 N36 C94 O33 -175.2(12) . . . . ?
C12 C11 C10 C9 3(2) . . . . ?
N22 C71 C72 N8 -110.0(10) . . . . ?
N22 C71 C72 N21 11.1(12) . . . . ?
C4 C5 C6 C7 1.7(15) . . . . ?
C4 C5 C8 N1 -103.3(11) . . . . ?
C4 C3 C2 C1 179.3(10) . . . . ?
C4 C3 C2 C7 -0.8(16) . . . . ?
C99 N35 C93 N34 86.0(13) . . . . ?
C99 N35 C94 O33 175.9(12) . . . . ?
C99 N35 C94 N36 -4.5(13) . . . . ?
C99 N24 C81 N23 1.7(12) . . . . ?
C99 N24 C81 O27 -175.9(11) . . . . ?
C99 N24 C82 N25 -81.0(13) . . . . ?
C43 C38 C39 C40 0.8(19) . . . . ?
C65 N18 C75 N11 -114.1(13) . . . . ?
C65 N18 C75 C76 -4.5(13) . . . . ?
C65 N18 C66 N19 110.5(14) . . . . ?
C65 N17 C76 N12 119.6(12) . . . . ?
C65 N17 C76 C75 6.5(14) . . . . ?
C65 N17 C64 N16 -127.9(13) . . . 5_588 ?
C28 C29 C30 C31 -5.7(17) . . . . ?
C11 C14 C15 C16 176.1(11) . . . . ?
C11 C14 C18 C17 -174.2(13) . . . . ?
C11 C12 C13 N1 -0.1(17) . . . . ?
C101 N38 C89 N31 -85.0(11) . . . . ?
C101 N38 C79 O26 -173.6(10) . . . . ?
C101 N38 C79 N37 4.4(11) . . . . ?
C101 N29 C86 N28 82.5(11) . . . . ?
C101 N29 C87 O30 173.6(10) . . . . ?
C101 N29 C87 N30 0.8(11) . . . . ?
C31 N3 C26 C23 -54.8(13) . . . . ?
C31 N3 C27 C28 -0.1(17) . . . . ?
N12 C76 C75 N18 -120.4(10) . . . . ?
N12 C76 C75 N11 -1.3(12) . . . . ?
C41 C40 C39 C38 -1(2) . . . . ?
C44 N5 C49 C48 173.8(10) . . . . ?
C44 N5 C45 C46 -172.2(10) . . . . ?
C44 C41 C42 C43 -176.4(11) . . . . ?
C44 C41 C40 C39 176.3(13) . . . . ?
C51 C50 C47 C46 -41.2(16) . . . . ?
C51 C50 C47 C48 137.1(12) . . . . ?
C51 C50 C54 C53 0.5(18) . . . . ?
C84 N26 C97 N33 93.7(10) . . . . ?
C84 N26 C97 C98 -153.8(8) . . . . ?
C84 N26 C83 N25 158.0(8) . . . . ?
C84 N26 C83 O28 -23.5(14) . . . . ?
C84 N27 C96 N32 -79.4(11) . . . . ?
C84 N27 C96 C95 169.1(8) . . . . ?
C84 N27 C85 O29 4.0(16) . . . . ?
C84 N27 C85 N28 -171.7(9) . . . . ?
C26 N3 C31 C30 -172.4(10) . . . . ?
C26 N3 C27 C28 172.0(11) . . . . ?
C26 C23 C24 C25 178.0(9) . . . . ?
C57 N9 C56 N8 -115.1(12) . . . . ?
C57 N9 C73 N20 117.2(12) . . . . ?
C57 N9 C73 C74 4.3(13) . . . . ?
C57 N10 C74 N19 -115.5(13) . . . . ?
C57 N10 C74 C73 -3.2(13) . . . . ?
C57 N10 C58 N11 109.7(13) . . . . ?
C27 N3 C31 C30 -0.3(17) . . . . ?
C27 N3 C26 C23 133.0(10) . . . . ?
C85 N28 C95 N31 -117.5(9) . . . . ?
C85 N28 C95 C96 -4.3(10) . . . . ?
C85 N28 C86 N29 115.8(10) . . . . ?
C85 N27 C96 N32 110.6(9) . . . . ?
C85 N27 C96 C95 -0.9(10) . . . . ?
C85 N27 C84 N26 -114.9(10) . . . . ?
C13 N1 C8 C5 -52.3(14) . . . . ?
C13 N1 C9 C10 -5(2) . . . . ?
C13 C12 C11 C14 173.5(10) . . . . ?
C13 C12 C11 C10 -3.2(17) . . . . ?
N20 C73 C74 N19 -0.9(12) . . . . ?
N20 C73 C74 N10 -121.4(10) . . . . ?
C47 C50 C51 C52 177.5(11) . . . . ?
C47 C50 C54 C53 -175.3(11) . . . . ?
C42 C41 C44 N5 104.3(12) . . . . ?
C42 C41 C40 C39 0(2) . . . . ?
C87 N29 C86 N28 -109.1(10) . . . . ?
C87 N29 C101 N38 108.6(10) . . . . ?
C87 N29 C101 C102 -2.5(11) . . . . ?
C87 N30 C88 N36 115.8(11) . . . 7_588 ?
C87 N30 C102 N37 -114.8(10) . . . . ?
C87 N30 C102 C101 -2.7(11) . . . . ?
C82 N24 C81 N23 170.8(9) . . . . ?
C82 N24 C81 O27 -6.9(17) . . . . ?
C82 N24 C99 N35 77.8(12) . . . . ?
C82 N24 C99 C100 -170.0(9) . . . . ?
C82 N25 C98 N34 -86.9(11) . . . . ?
C82 N25 C98 C97 161.0(8) . . . . ?
C82 N25 C83 N26 -162.6(9) . . . . ?
C82 N25 C83 O28 18.9(16) . . . . ?
C56 N9 C57 O19 13.1(19) . . . . ?
C56 N9 C57 N10 -164.4(11) . . . . ?
C56 N9 C73 N20 -85.4(15) . . . . ?
C56 N9 C73 C74 161.7(11) . . . . ?
C56 N8 C55 O18 -10.2(17) . . . . ?
C56 N8 C55 N7 168.0(10) . . . . ?
C56 N8 C72 N21 75.8(16) . . . . ?
C56 N8 C72 C71 -171.2(10) . . . . ?
C52 N6 C53 C54 -2.2(19) . . . . ?
C88 N30 C87 O30 -10.0(15) . . . . ?
C88 N30 C87 N29 163.0(9) . . . . ?
C88 N30 C102 N37 84.1(12) . . . . ?
C88 N30 C102 C101 -163.8(9) . . . . ?
C88 N36 C94 N35 167.9(10) 7_588 . . . ?
C88 N36 C94 O33 -12.5(19) 7_588 . . . ?
C88 N36 C100 N23 81.5(13) 7_588 . . . ?
C88 N36 C100 C99 -165.9(10) 7_588 . . . ?
C54 C50 C51 C52 1.7(17) . . . . ?
C54 C50 C47 C46 134.4(12) . . . . ?
C54 C50 C47 C48 -47.3(16) . . . . ?
C30 C29 C28 C27 5.2(17) . . . . ?
C53 N6 C52 C51 4.8(19) . . . . ?
C55 N7 C71 N22 108.1(13) . . . . ?
C55 N7 C71 C72 -4.8(13) . . . . ?
C55 N7 C62 N15 -111.0(13) . . . . ?
C55 N8 C56 N9 121.5(11) . . . . ?
C55 N8 C72 N21 -122.8(13) . . . . ?
C55 N8 C72 C71 -9.8(13) . . . . ?
C61 N14 C78 N15 122.1(12) . . . . ?
C61 N14 C78 C77 9.7(12) . . . . ?
C61 N14 C70 N22 -127.4(12) . . . . ?
C61 N13 C77 N16 -108.6(13) . . . . ?
C61 N13 C77 C78 3.4(13) . . . . ?
C61 N13 C60 N12 115.5(13) . . . 5_588 ?
C9 N1 C8 C5 129.1(11) . . . . ?
C9 N1 C13 C12 4.1(17) . . . . ?
C102 N37 C79 O26 175.0(10) . . . . ?
C102 N37 C79 N38 -3.0(11) . . . . ?
C102 N30 C87 O30 -171.7(10) . . . . ?
C102 N30 C87 N29 1.4(11) . . . . ?
C102 N30 C88 N36 -84.5(13) . . . 7_588 ?
C59 N11 C75 N18 112.8(13) . . . . ?
C59 N11 C75 C76 3.2(13) . . . . ?
C59 N11 C58 N10 -109.6(14) . . . . ?
C59 N12 C76 N17 -114.0(12) . . . . ?
C59 N12 C76 C75 -0.8(13) . . . . ?
C92 N33 C97 N26 117.3(9) . . . . ?
C92 N33 C97 C98 3.8(11) . . . . ?
C92 N33 C91 N32 -125.9(10) . . . . ?
C92 N34 C93 N35 112.9(11) . . . . ?
C92 N34 C98 N25 -111.9(10) . . . . ?
C92 N34 C98 C97 -1.5(11) . . . . ?
C77 N16 C63 O25 173.7(13) . . . . ?
C77 N16 C63 N15 -11.5(14) . . . . ?
C77 N13 C61 N14 2.5(13) . . . . ?
C77 N13 C61 O21 -179.6(12) . . . . ?
C77 N13 C60 N12 -85.0(16) . . . 5_588 ?
N2 C17 C18 C14 -2(2) . . . . ?
C69 N22 C71 N7 -118.2(12) . . . . ?
C69 N22 C71 C72 -6.0(12) . . . . ?
C69 N22 C70 N14 121.1(13) . . . . ?
C69 N21 C72 N8 99.7(14) . . . . ?
C69 N21 C72 C71 -13.0(13) . . . . ?
C69 N21 C68 N20 -97.7(16) . . . . ?
C91 N33 C97 N26 -84.6(11) . . . . ?
C91 N33 C97 C98 161.8(8) . . . . ?
C91 N33 C92 N34 -162.6(9) . . . . ?
C91 N33 C92 O32 17.6(17) . . . . ?
C91 N32 C90 O31 -19.1(15) . . . . ?
C91 N32 C90 N31 160.4(8) . . . . ?
C91 N32 C96 N27 89.0(11) . . . . ?
C91 N32 C96 C95 -160.3(8) . . . . ?
C78 N14 C61 O21 174.3(12) . . . . ?
C78 N14 C61 N13 -7.9(13) . . . . ?
C78 N14 C70 N22 78.4(16) . . . . ?
C78 N15 C63 O25 -178.9(12) . . . . ?
C78 N15 C63 N16 6.0(14) . . . . ?
C78 N15 C62 N7 -83.8(15) . . . . ?
C63 N15 C78 N14 -110.7(13) . . . . ?
C63 N15 C78 C77 1.3(13) . . . . ?
C63 N15 C62 N7 117.7(13) . . . . ?
C63 N16 C77 N13 124.8(13) . . . . ?
C63 N16 C77 C78 11.9(14) . . . . ?
C73 N9 C57 O19 171.1(11) . . . . ?
C73 N9 C57 N10 -6.4(13) . . . . ?
C73 N9 C56 N8 89.5(14) . . . . ?
C73 N20 C67 O23 -175.9(12) . . . . ?
C73 N20 C67 N19 4.5(14) . . . . ?
C73 N20 C68 N21 -77.3(18) . . . . ?
C67 N19 C74 N10 116.2(13) . . . . ?
C67 N19 C74 C73 3.8(13) . . . . ?
C67 N19 C66 N18 -108.2(14) . . . . ?
C67 N20 C73 N9 -115.8(13) . . . . ?
C67 N20 C73 C74 -2.2(13) . . . . ?
C67 N20 C68 N21 114.4(15) . . . . ?
C71 N7 C55 O18 177.0(10) . . . . ?
C71 N7 C55 N8 -1.2(13) . . . . ?
C71 N7 C62 N15 75.2(15) . . . . ?
C71 N22 C69 O22 -178.2(11) . . . . ?
C71 N22 C69 N21 -2.0(13) . . . . ?
C71 N22 C70 N14 -86.6(15) . . . . ?
C74 N19 C67 O23 175.1(12) . . . . ?
C74 N19 C67 N20 -5.3(14) . . . . ?
C74 N19 C66 N18 79.6(16) . . . . ?
C74 N10 C57 O19 -171.3(12) . . . . ?
C74 N10 C57 N9 5.9(14) . . . . ?
C74 N10 C58 N11 -91.0(15) . . . . ?
C33 C32 C29 C28 27.3(16) . . . . ?
C33 C32 C29 C30 -152.2(11) . . . . ?
C33 C32 C36 C35 0(2) . . . . ?
C70 N14 C61 O21 17(2) . . . . ?
C70 N14 C61 N13 -165.0(11) . . . . ?
C70 N14 C78 N15 -81.8(15) . . . . ?
C70 N14 C78 C77 165.9(11) . . . . ?
C70 N22 C69 O22 -23(2) . . . . ?
C70 N22 C69 N21 153.6(11) . . . . ?
C70 N22 C71 N7 86.6(14) . . . . ?
C70 N22 C71 C72 -161.1(11) . . . . ?
C17 N2 C16 C15 4(2) . . . . ?
C62 N15 C78 N14 88.7(15) . . . . ?
C62 N15 C78 C77 -159.3(12) . . . . ?
C62 N15 C63 O25 -18(2) . . . . ?
C62 N15 C63 N16 166.7(12) . . . . ?
C62 N7 C55 O18 2.4(18) . . . . ?
C62 N7 C55 N8 -175.8(10) . . . . ?
C62 N7 C71 N22 -77.4(15) . . . . ?
C62 N7 C71 C72 169.6(11) . . . . ?
C60 N13 C61 N14 164.3(11) . . . . ?
C60 N13 C61 O21 -17.8(19) . . . . ?
C60 N13 C77 N16 90.1(15) . . . . ?
C60 N13 C77 C78 -157.9(11) . . . . ?
C60 N12 C59 O20 -16(2) 5_588 . . . ?
C60 N12 C59 N11 162.2(13) 5_588 . . . ?
C60 N12 C76 N17 85.6(15) 5_588 . . . ?
C60 N12 C76 C75 -161.2(12) 5_588 . . . ?
C40 C41 C44 N5 -71.6(16) . . . . ?
C40 C41 C42 C43 -0.3(19) . . . . ?
C76 N17 C65 O24 173.7(12) . . . . ?
C76 N17 C65 N18 -9.3(14) . . . . ?
C76 N17 C64 N16 81.6(17) . . . 5_588 ?
C76 N12 C59 O20 -175.6(11) . . . . ?
C76 N12 C59 N11 2.9(14) . . . . ?
C39 C38 C43 C42 -0.9(18) . . . . ?
C34 N4 C35 C36 0(2) . . . . ?
C15 C14 C11 C12 -158.9(12) . . . . ?
C15 C14 C11 C10 17.6(18) . . . . ?
C15 C14 C18 C17 5(2) . . . . ?
C36 C32 C29 C28 -159.5(12) . . . . ?
C36 C32 C29 C30 21.0(17) . . . . ?
C36 C32 C33 C34 2.2(19) . . . . ?
C75 N18 C65 O24 -174.6(12) . . . . ?
C75 N18 C65 N17 8.5(14) . . . . ?
C75 N18 C66 N19 -91.2(15) . . . . ?
C75 N11 C59 O20 174.5(12) . . . . ?
C75 N11 C59 N12 -3.9(14) . . . . ?
C75 N11 C58 N10 79.3(15) . . . . ?
C72 N8 C56 N9 -79.5(13) . . . . ?
C72 N8 C55 O18 -171.1(10) . . . . ?
C72 N8 C55 N7 7.2(13) . . . . ?
C72 N21 C69 O22 -173.9(11) . . . . ?
C72 N21 C69 N22 9.7(13) . . . . ?
C72 N21 C68 N20 85.6(17) . . . . ?
C66 N18 C65 O24 -15(2) . . . . ?
C66 N18 C65 N17 168.0(11) . . . . ?
C66 N18 C75 N11 86.0(14) . . . . ?
C66 N18 C75 C76 -164.3(11) . . . . ?
C66 N19 C67 O23 2(2) . . . . ?
C66 N19 C67 N20 -178.3(11) . . . . ?
C66 N19 C74 N10 -70.9(16) . . . . ?
C66 N19 C74 C73 176.6(11) . . . . ?
C64 N17 C65 O24 20(2) . . . . ?
C64 N17 C65 N18 -163.2(12) . . . . ?
C64 N17 C76 N12 -88.2(16) . . . . ?
C64 N17 C76 C75 158.6(13) . . . . ?
C64 N16 C77 N13 -85.1(16) 5_588 . . . ?
C64 N16 C77 C78 162.0(11) 5_588 . . . ?
C64 N16 C63 O25 22(2) 5_588 . . . ?
C64 N16 C63 N15 -162.9(11) 5_588 . . . ?
C18 C14 C11 C12 19.8(17) . . . . ?
C18 C14 C11 C10 -163.7(13) . . . . ?
C18 C14 C15 C16 -2.7(18) . . . . ?
C35 N4 C34 C33 3(2) . . . . ?
C16 N2 C17 C18 -2(2) . . . . ?
C58 N10 C57 O19 -10(2) . . . . ?
C58 N10 C57 N9 167.5(11) . . . . ?
C58 N10 C74 N19 83.6(16) . . . . ?
C58 N10 C74 C73 -164.1(11) . . . . ?
C58 N11 C59 O20 3(2) . . . . ?
C58 N11 C59 N12 -175.9(11) . . . . ?
C58 N11 C75 N18 -75.2(15) . . . . ?
C58 N11 C75 C76 175.1(11) . . . . ?
C68 N21 C69 O22 9.0(19) . . . . ?
C68 N21 C69 N22 -167.4(11) . . . . ?
C68 N21 C72 N8 -83.2(17) . . . . ?
C68 N21 C72 C71 164.2(11) . . . . ?
C68 N20 C73 N9 74.8(16) . . . . ?
C68 N20 C73 C74 -171.6(12) . . . . ?
C68 N20 C67 O23 -6(2) . . . . ?
C68 N20 C67 N19 174.1(12) . . . . ?

loop_
_smtbx_masks_void_nr
_smtbx_masks_void_average_x
_smtbx_masks_void_average_y
_smtbx_masks_void_average_z
_smtbx_masks_void_volume
_smtbx_masks_void_count_electrons
_smtbx_masks_void_content
1 0.000 -0.393 0.250 1055.6 172.8 ?
2 0.000 -0.020 0.750 1055.6 172.7 ?
3 0.188 0.334 0.186 53.4 24.8 ?
4 0.188 0.666 0.686 53.4 28.3 ?
5 0.183 0.139 0.914 9.0 0.0 ?
6 0.183 0.861 0.414 9.0 0.0 ?
7 0.500 -0.163 0.750 1055.6 172.7 ?
8 0.500 -0.293 0.250 1055.6 172.8 ?
9 0.312 0.166 0.814 53.4 26.8 ?
10 0.312 0.834 0.314 53.4 23.3 ?
11 0.317 0.361 0.086 9.0 0.5 ?
12 0.317 0.639 0.586 9.0 0.5 ?
13 0.688 0.166 0.686 53.4 28.3 ?
14 0.688 0.834 0.186 53.4 24.8 ?
15 0.683 0.361 0.414 9.0 0.0 ?
16 0.683 0.639 0.914 9.0 0.0 ?
17 0.812 0.334 0.314 53.4 23.3 ?
18 0.812 0.666 0.814 53.4 26.8 ?
19 0.817 0.139 0.586 9.0 0.5 ?
20 0.817 0.861 0.086 9.0 0.5 ?
